data_7720046
loop_
_publ_author_name
'Ye, Xiao-Lin'
'Rezayati, Sobhan'
'Bigdeli, Fahime'
'Yang, Le'
'Liu, Kuan-Guan'
'Wei, Jianyu'
'Morsali, Ali'

_publ_section_title
;
 Developing two high-nuclearity Ag nanoclusters with temperature-sensitive
 fluorescence properties.
;
_journal_issue 10
_journal_name_full 'Dalton transactions (Cambridge, England : 2003)'
_journal_page_first 4298
_journal_page_last 4305
_journal_paper_doi 10.1039/d5dt02009c
_journal_volume 55
_journal_year 2026
_chemical_formula_moiety 'C152 H117 Ag19 Cr O21 P8, 2(B F4), 6(C H4 O), H2 O [3.5(C H4 O)]'
_chemical_formula_sum 'C161.5 H157 Ag19 B2 Cr F8 O31.5 P8'
_chemical_formula_weight 5124.77
_space_group_crystal_system triclinic
_space_group_IT_number 2
_space_group_name_Hall '-P 1'
_space_group_name_H-M_alt 'P -1'
_atom_sites_solution_hydrogens mixed
_atom_sites_solution_primary direct
_audit_creation_method
;FinalCif V131 by Daniel Kratzert, Freiburg 2025, 
https://dkratzert.de/finalcif.html
;
_audit_update_record
;
2025-12-25 deposited with the CCDC.	2026-02-09 downloaded from the CCDC.
;
_cell_angle_alpha 80.3120(10)
_cell_angle_beta 74.5940(10)
_cell_angle_gamma 87.9370(10)
_cell_formula_units_Z 2
_cell_length_a 17.2664(6)
_cell_length_b 17.8141(6)
_cell_length_c 29.2674(9)
_cell_measurement_reflns_used 9047
_cell_measurement_temperature 150(2)
_cell_measurement_theta_max 26.782
_cell_measurement_theta_min 2.3115
_cell_volume 8554.6(5)
_computing_cell_refinement 'SAINT V8.42'
_computing_data_collection 'Bruker BIS 8.5.5.6/2024-10-24 and APEX6 2024.9-1'
_computing_data_reduction 'SAINT V8.42'
_computing_structure_refinement 'SHELXL-2019/2 (Sheldrick, 2019)'
_computing_structure_solution 'SHELXT 2018/2'
_diffrn_ambient_environment N~2~
_diffrn_ambient_temperature 150(2)
_diffrn_detector CPAD
_diffrn_detector_area_resol_mean 7.41
_diffrn_detector_type 'Bruker PHOTON III'
_diffrn_measured_fraction_theta_full 0.998
_diffrn_measured_fraction_theta_max 0.996
_diffrn_measurement_device 'three-circle diffractometer'
_diffrn_measurement_device_type 'Bruker D8 VENTURE dual wavelength Mo/Cu'
_diffrn_measurement_method '\w and \f scans'
_diffrn_measurement_specimen_support 'MiTeGen micromount'
_diffrn_radiation_monochromator 'mirror optics'
_diffrn_radiation_probe x-ray
_diffrn_radiation_type MoK\a
_diffrn_radiation_wavelength 0.71073
_diffrn_reflns_av_R_equivalents 0.0939
_diffrn_reflns_av_unetI/netI 0.0725
_diffrn_reflns_Laue_measured_fraction_full 0.998
_diffrn_reflns_Laue_measured_fraction_max 0.996
_diffrn_reflns_limit_h_max 22
_diffrn_reflns_limit_h_min -22
_diffrn_reflns_limit_k_max 23
_diffrn_reflns_limit_k_min -23
_diffrn_reflns_limit_l_max 38
_diffrn_reflns_limit_l_min -38
_diffrn_reflns_number 193150
_diffrn_reflns_point_group_measured_fraction_full 0.998
_diffrn_reflns_point_group_measured_fraction_max 0.996
_diffrn_reflns_theta_full 25.242
_diffrn_reflns_theta_max 27.805
_diffrn_reflns_theta_min 1.873
_diffrn_source 'microfocus sealed X-ray tube'
_diffrn_source_current 1.4
_diffrn_source_type 'Incoatec I\ms'
_diffrn_source_voltage 50.0
_exptl_absorpt_coefficient_mu 2.331
_exptl_absorpt_correction_T_max 0.2620
_exptl_absorpt_correction_T_min 0.2238
_exptl_absorpt_correction_type multi-scan
_exptl_absorpt_process_details
;
 SADABS 2016/2: Krause, L., Herbst-Irmer, R., Sheldrick G.M. & Stalke D.,
 J. Appl. Cryst. 48 (2015) 3-10
;
_exptl_crystal_colour yellow
_exptl_crystal_density_diffrn 1.990
_exptl_crystal_description block
_exptl_crystal_F_000 4994
_exptl_crystal_size_max 0.200
_exptl_crystal_size_mid 0.100
_exptl_crystal_size_min 0.100
_refine_diff_density_max 3.452
_refine_diff_density_min -1.947
_refine_diff_density_rms 0.179
_refine_ls_extinction_method none
_refine_ls_goodness_of_fit_ref 1.076
_refine_ls_hydrogen_treatment mixed
_refine_ls_matrix_type full
_refine_ls_number_parameters 2065
_refine_ls_number_reflns 40337
_refine_ls_number_restraints 3799
_refine_ls_restrained_S_all 1.039
_refine_ls_R_factor_all 0.0885
_refine_ls_R_factor_gt 0.0593
_refine_ls_shift/su_max 0.001
_refine_ls_shift/su_mean 0.000
_refine_ls_structure_factor_coef Fsqd
_refine_ls_weighting_details 'w=1/[\s^2^(Fo^2^)+(0.0568P)^2^+37.0320P] where P=(Fo^2^+2Fc^2^)/3'
_refine_ls_weighting_scheme calc
_refine_ls_wR_factor_gt 0.1331
_refine_ls_wR_factor_ref 0.1514
_reflns_Friedel_coverage 0.000
_reflns_number_gt 28543
_reflns_number_total 40337
_reflns_threshold_expression 'I > 2\s(I)'
_cod_data_source_file d5dt02009c2.cif
_cod_data_source_block mo_XR2025030_06_01_YL1_0m_a_sq
_cod_depositor_comments 'Adding full bibliography for 7720045--7720046.cif.'
_cod_original_formula_sum 'C161.50 H157 Ag19 B2 Cr F8 O31.50 P8'
_cod_database_code 7720046
_shelx_shelxl_version_number 2019/3
_shelx_space_group_comment
;
The symmetry employed for this shelxl refinement is uniquely defined
by the following loop, which should always be used as a source of
symmetry information in preference to the above space-group names.
They are only intended as comments.
;
_shelx_estimated_absorpt_t_min 0.653
_shelx_estimated_absorpt_t_max 0.800
_diffrn_measurement_ambient_temperature_device_make 'Oxford Cryostream 800'

loop_
_space_group_symop_operation_xyz
'x, y, z'
'-x, -y, -z'

loop_
_atom_site_label
_atom_site_type_symbol
_atom_site_fract_x
_atom_site_fract_y
_atom_site_fract_z
_atom_site_U_iso_or_equiv
_atom_site_adp_type
_atom_site_occupancy
_atom_site_site_symmetry_order
_atom_site_calc_flag
_atom_site_refinement_flags_posn
_atom_site_refinement_flags_adp
_atom_site_refinement_flags_occupancy
_atom_site_disorder_assembly
_atom_site_disorder_group
Ag01 Ag 0.45569(3) 0.57649(3) 0.27628(2) 0.02472(12) Uani 1 1 d . . . . .
Ag02 Ag 0.46890(3) 0.60639(3) 0.36673(2) 0.02525(12) Uani 1 1 d . . . . .
Ag03 Ag 0.76573(3) 0.80897(3) 0.20788(2) 0.02754(12) Uani 1 1 d . . . . .
Ag04 Ag 0.64506(3) 0.87954(3) 0.16332(2) 0.02621(12) Uani 1 1 d . . . . .
Ag05 Ag 0.58605(3) 0.74412(3) 0.37965(2) 0.02765(12) Uani 1 1 d . . . . .
Ag06 Ag 0.68982(3) 0.64084(3) 0.33084(2) 0.02790(13) Uani 1 1 d . . . . .
Ag07 Ag 0.71508(3) 0.72944(3) 0.13751(2) 0.02882(13) Uani 1 1 d . . . . .
Ag08 Ag 0.74334(4) 0.80361(3) 0.31282(2) 0.03031(13) Uani 1 1 d . . . . .
Ag09 Ag 0.38313(3) 0.76647(3) 0.21339(2) 0.03061(13) Uani 1 1 d . . . . .
Ag0A Ag 0.65350(3) 0.93096(4) 0.25895(2) 0.03071(13) Uani 1 1 d . . . . .
Ag0B Ag 0.66578(3) 0.60394(3) 0.21827(2) 0.02935(13) Uani 1 1 d . . . . .
Ag0C Ag 0.31810(3) 0.87099(3) 0.28286(2) 0.02984(13) Uani 1 1 d . . . . .
Ag0D Ag 0.55186(3) 0.66965(4) 0.15929(2) 0.03227(14) Uani 1 1 d . . . . .
Ag0E Ag 0.29214(4) 0.62805(4) 0.28624(2) 0.03265(14) Uani 1 1 d . . . . .
Ag0F Ag 0.43257(3) 0.92066(3) 0.19208(2) 0.03274(14) Uani 1 1 d . . . . .
Ag0G Ag 0.44389(4) 0.95654(4) 0.29046(2) 0.03247(14) Uani 1 1 d . . . . .
Ag0H Ag 0.40945(4) 0.84069(4) 0.37956(2) 0.03766(15) Uani 1 1 d . . . . .
Ag0I Ag 0.33081(4) 0.69883(4) 0.36264(2) 0.03679(15) Uani 1 1 d . . . . .
Ag0J Ag 0.22029(4) 0.76928(4) 0.20617(3) 0.04293(17) Uani 1 1 d . . . . .
Cr1 Cr 0.53863(6) 0.76046(6) 0.26793(4) 0.0186(2) Uani 1 1 d . . . . .
O1 O 0.4870(3) 0.7132(3) 0.24032(17) 0.0264(11) Uani 1 1 d . . . . .
O2 O 0.5431(3) 0.8521(3) 0.24508(17) 0.0250(11) Uani 1 1 d . . . . .
O3 O 0.6291(3) 0.7261(3) 0.26008(18) 0.0291(11) Uani 1 1 d . . . . .
O4 O 0.4932(3) 0.7487(3) 0.32655(18) 0.0271(11) Uani 1 1 d . . . . .
O5 O 0.1384(5) 0.7310(5) 0.1686(4) 0.081(3) Uani 1 1 d D . . . .
H5A H 0.090(3) 0.752(7) 0.178(5) 0.122 Uiso 1 1 d D U . . .
H5B H 0.133(7) 0.697(6) 0.150(4) 0.122 Uiso 1 1 d D U . . .
O1_1 O 0.5387(3) 0.8629(3) 0.38823(18) 0.0272(11) Uani 1 1 d D U . . .
O2_1 O 0.5548(3) 0.9745(3) 0.31654(16) 0.0285(11) Uani 1 1 d D U . . .
C1_1 C 0.4764(4) 0.9962(4) 0.4060(2) 0.0220(13) Uani 1 1 d D U . . .
C2_1 C 0.4497(5) 0.9680(4) 0.4551(2) 0.0324(17) Uani 1 1 d D U . . .
H2_1 H 0.475896 0.925802 0.468856 0.039 Uiso 1 1 calc R U . . .
C3_1 C 0.3853(5) 1.0011(5) 0.4838(3) 0.0404(19) Uani 1 1 d D U . . .
H3_1 H 0.368487 0.982359 0.517317 0.048 Uiso 1 1 calc R U . . .
C4_1 C 0.3453(5) 1.0614(4) 0.4640(3) 0.0397(19) Uani 1 1 d D U . . .
H4_1 H 0.299616 1.082466 0.483623 0.048 Uiso 1 1 calc R U . . .
C5_1 C 0.3720(5) 1.0909(5) 0.4157(3) 0.0384(18) Uani 1 1 d D U . . .
H5_1 H 0.345998 1.133523 0.402214 0.046 Uiso 1 1 calc R U . . .
C6_1 C 0.4371(5) 1.0579(4) 0.3867(3) 0.0323(16) Uani 1 1 d D U . . .
H6_1 H 0.454718 1.077794 0.353346 0.039 Uiso 1 1 calc R U . . .
C7_1 C 0.6509(4) 0.9744(4) 0.3742(2) 0.0266(14) Uani 1 1 d D U . . .
C8_1 C 0.6923(4) 0.9295(4) 0.4031(3) 0.0322(16) Uani 1 1 d D U . . .
H8_1 H 0.669513 0.882655 0.421626 0.039 Uiso 1 1 calc R U . . .
C9_1 C 0.7982(5) 1.0229(5) 0.3811(3) 0.0414(19) Uani 1 1 d D U . . .
H9_1 H 0.847353 1.040093 0.384753 0.050 Uiso 1 1 calc R U . . .
C10_1 C 0.7668(5) 0.9528(5) 0.4051(3) 0.0416(19) Uani 1 1 d D U . . .
H10_1 H 0.796546 0.920170 0.423235 0.050 Uiso 1 1 calc R U . . .
C11_1 C 0.7582(5) 1.0681(5) 0.3517(3) 0.0389(18) Uani 1 1 d D U . . .
H11_1 H 0.780964 1.115315 0.333831 0.047 Uiso 1 1 calc R U . . .
C12_1 C 0.6844(4) 1.0442(4) 0.3483(3) 0.0342(17) Uani 1 1 d D U . . .
H12_1 H 0.656624 1.075353 0.328224 0.041 Uiso 1 1 calc R U . . .
P1_1 P 0.55483(11) 0.94748(10) 0.36853(7) 0.0240(4) Uani 1 1 d D U . . .
O1_2 O 0.6331(3) 1.0025(3) 0.18567(17) 0.0234(10) Uani 1 1 d D U . . .
O2_2 O 0.4790(3) 1.0220(3) 0.21330(17) 0.0242(10) Uani 1 1 d D U . . .
C1_2 C 0.5761(4) 1.1275(4) 0.2240(2) 0.0250(14) Uani 1 1 d D U . . .
C2_2 C 0.6526(4) 1.1491(4) 0.2238(3) 0.0297(16) Uani 1 1 d D U . . .
H2_2 H 0.698165 1.127872 0.204302 0.036 Uiso 1 1 calc R U . . .
C3_2 C 0.6632(5) 1.2014(4) 0.2518(3) 0.0409(19) Uani 1 1 d D U . . .
H3_2 H 0.715727 1.216699 0.251141 0.049 Uiso 1 1 calc R U . . .
C4_2 C 0.5960(5) 1.2313(5) 0.2809(3) 0.046(2) Uani 1 1 d D U . . .
H4_2 H 0.602338 1.266641 0.300573 0.055 Uiso 1 1 calc R U . . .
C5_2 C 0.5207(5) 1.2094(5) 0.2809(3) 0.047(2) Uani 1 1 d D U . . .
H5_2 H 0.474998 1.229239 0.301274 0.056 Uiso 1 1 calc R U . . .
C6_2 C 0.5099(5) 1.1595(4) 0.2521(3) 0.0346(17) Uani 1 1 d D U . . .
H6_2 H 0.457259 1.146947 0.251400 0.042 Uiso 1 1 calc R U . . .
C7_2 C 0.5615(4) 1.1020(4) 0.1303(2) 0.0277(15) Uani 1 1 d D U . . .
C8_2 C 0.6322(5) 1.1161(4) 0.0945(2) 0.0344(17) Uani 1 1 d D U . . .
H8_2 H 0.681972 1.100741 0.101045 0.041 Uiso 1 1 calc R U . . .
C9_2 C 0.5589(5) 1.1740(6) 0.0393(3) 0.055(2) Uani 1 1 d D U . . .
H9_2 H 0.558093 1.198802 0.008058 0.067 Uiso 1 1 calc R U . . .
C10_2 C 0.6305(5) 1.1531(5) 0.0486(3) 0.044(2) Uani 1 1 d D U . . .
H10_2 H 0.679154 1.163619 0.024070 0.053 Uiso 1 1 calc R U . . .
C11_2 C 0.4872(6) 1.1599(6) 0.0745(3) 0.053(2) Uani 1 1 d D U . . .
H11_2 H 0.437555 1.175018 0.067750 0.064 Uiso 1 1 calc R U . . .
C12_2 C 0.4894(5) 1.1232(5) 0.1200(3) 0.043(2) Uani 1 1 d D U . . .
H12_2 H 0.440636 1.112535 0.144424 0.052 Uiso 1 1 calc R U . . .
P1_2 P 0.56271(11) 1.05574(10) 0.18966(6) 0.0221(4) Uani 1 1 d D U . . .
O1_3 O 0.4686(3) 0.7598(3) 0.13623(18) 0.0277(11) Uani 1 1 d D U . . .
O2_3 O 0.5378(3) 0.8878(3) 0.13119(17) 0.0260(11) Uani 1 1 d D U . . .
C1_3 C 0.5867(4) 0.8080(4) 0.0576(2) 0.0289(15) Uani 1 1 d D U . . .
C2_3 C 0.5787(5) 0.7410(5) 0.0408(3) 0.0393(19) Uani 1 1 d D U . . .
H2_3 H 0.531417 0.710560 0.054170 0.047 Uiso 1 1 calc R U . . .
C3_3 C 0.6407(5) 0.7185(5) 0.0041(3) 0.051(2) Uani 1 1 d D U . . .
H3_3 H 0.634877 0.673814 -0.008462 0.061 Uiso 1 1 calc R U . . .
C4_3 C 0.7104(5) 0.7617(5) -0.0137(3) 0.051(2) Uani 1 1 d D U . . .
H4_3 H 0.753101 0.745768 -0.037956 0.061 Uiso 1 1 calc R U . . .
C5_3 C 0.7185(5) 0.8271(5) 0.0032(3) 0.043(2) Uani 1 1 d D U . . .
H5_3 H 0.766502 0.856595 -0.009626 0.052 Uiso 1 1 calc R U . . .
C6_3 C 0.6571(4) 0.8506(5) 0.0388(3) 0.0356(17) Uani 1 1 d D U . . .
H6_3 H 0.663188 0.896122 0.050498 0.043 Uiso 1 1 calc R U . . .
C7_3 C 0.4302(4) 0.8846(4) 0.0818(2) 0.0308(15) Uani 1 1 d D U . . .
C8_3 C 0.3595(4) 0.8489(5) 0.0843(3) 0.0393(18) Uani 1 1 d D U . . .
H8_3 H 0.351704 0.796275 0.097162 0.047 Uiso 1 1 calc R U . . .
C9_3 C 0.3134(6) 0.9656(6) 0.0466(4) 0.061(3) Uani 1 1 d D U . . .
H9_3 H 0.273732 0.993282 0.033808 0.073 Uiso 1 1 calc R U . . .
C10_3 C 0.2989(5) 0.8907(6) 0.0676(3) 0.052(2) Uani 1 1 d D U . . .
H10_3 H 0.248668 0.867406 0.070882 0.062 Uiso 1 1 calc R U . . .
C11_3 C 0.3840(6) 1.0010(6) 0.0438(4) 0.058(3) Uani 1 1 d D U . . .
H11_3 H 0.392544 1.053087 0.029702 0.069 Uiso 1 1 calc R U . . .
C12_3 C 0.4431(5) 0.9610(5) 0.0616(3) 0.044(2) Uani 1 1 d D U . . .
H12_3 H 0.491920 0.985577 0.059920 0.053 Uiso 1 1 calc R U . . .
P1_3 P 0.50641(11) 0.83345(11) 0.10571(6) 0.0241(4) Uani 1 1 d D U . . .
O1_4 O 0.7590(3) 0.6030(3) 0.26129(18) 0.0276(11) Uani 1 1 d D U . . .
O2_4 O 0.8556(3) 0.7181(3) 0.2279(2) 0.0301(12) Uani 1 1 d D U . . .
C1_4 C 0.9104(4) 0.5824(4) 0.2648(3) 0.0339(18) Uani 1 1 d D U . . .
C2_4 C 0.8862(5) 0.5165(4) 0.2984(3) 0.041(2) Uani 1 1 d D U . . .
H2A_4 H 0.831861 0.499771 0.306954 0.049 Uiso 1 1 calc R U . . .
C3_4 C 0.9407(5) 0.4756(5) 0.3193(4) 0.058(3) Uani 1 1 d D U . . .
H3_4 H 0.924088 0.430624 0.342049 0.070 Uiso 1 1 calc R U . . .
C4_4 C 1.0193(6) 0.5003(6) 0.3071(5) 0.074(4) Uani 1 1 d D U . . .
H4_4 H 1.056976 0.471430 0.321097 0.089 Uiso 1 1 calc R U . . .
C5_4 C 1.0439(6) 0.5658(6) 0.2750(5) 0.080(4) Uani 1 1 d D U . . .
H5_4 H 1.097591 0.583709 0.268233 0.096 Uiso 1 1 calc R U . . .
C6_4 C 0.9904(5) 0.6054(5) 0.2528(4) 0.058(3) Uani 1 1 d D U . . .
H6_4 H 1.008341 0.648917 0.228998 0.070 Uiso 1 1 calc R U . . .
C7_4 C 0.8650(4) 0.6056(4) 0.1757(2) 0.0310(16) Uani 1 1 d D U . . .
C8_4 C 0.8517(5) 0.5311(4) 0.1725(3) 0.0389(18) Uani 1 1 d D U . . .
H8_4 H 0.833160 0.494633 0.200778 0.047 Uiso 1 1 calc R U . . .
C9_4 C 0.8919(6) 0.5627(6) 0.0865(3) 0.058(2) Uani 1 1 d D U . . .
H9_4 H 0.899962 0.548081 0.055809 0.070 Uiso 1 1 calc R U . . .
C10_4 C 0.8659(6) 0.5097(5) 0.1270(3) 0.052(2) Uani 1 1 d D U . . .
H10_4 H 0.857518 0.458382 0.124303 0.062 Uiso 1 1 calc R U . . .
C11_4 C 0.9067(7) 0.6375(6) 0.0895(3) 0.065(3) Uani 1 1 d D U . . .
H11_4 H 0.926327 0.673679 0.061212 0.078 Uiso 1 1 calc R U . . .
C12_4 C 0.8923(5) 0.6583(5) 0.1345(3) 0.045(2) Uani 1 1 d D U . . .
H12_4 H 0.901361 0.709519 0.136998 0.054 Uiso 1 1 calc R U . . .
P1_4 P 0.84257(11) 0.63359(11) 0.23438(7) 0.0269(4) Uani 1 1 d D U . . .
O1_5 O 0.4521(3) 0.5714(3) 0.19910(17) 0.0271(11) Uani 1 1 d D U . . .
O2_5 O 0.3209(3) 0.6479(3) 0.20324(18) 0.0290(11) Uani 1 1 d D U . . .
C1_5 C 0.3948(4) 0.5930(4) 0.1212(2) 0.0314(16) Uani 1 1 d D U . . .
C2_5 C 0.4613(5) 0.5567(4) 0.0965(3) 0.0345(17) Uani 1 1 d D U . . .
H2_5 H 0.494323 0.526711 0.113577 0.041 Uiso 1 1 calc R U . . .
C3_5 C 0.4799(6) 0.5642(5) 0.0464(3) 0.047(2) Uani 1 1 d D U . . .
H3_5 H 0.525486 0.539408 0.029368 0.056 Uiso 1 1 calc R U . . .
C4_5 C 0.4314(6) 0.6078(6) 0.0220(3) 0.056(2) Uani 1 1 d D U . . .
H4_5 H 0.443835 0.612951 -0.012012 0.067 Uiso 1 1 calc R U . . .
C5_5 C 0.3649(6) 0.6441(6) 0.0463(3) 0.053(2) Uani 1 1 d D U . . .
H5_5 H 0.331852 0.673888 0.029002 0.064 Uiso 1 1 calc R U . . .
C6_5 C 0.3465(5) 0.6370(5) 0.0962(3) 0.044(2) Uani 1 1 d D U . . .
H6_5 H 0.301017 0.662110 0.113048 0.053 Uiso 1 1 calc R U . . .
C7_5 C 0.3148(4) 0.4962(4) 0.2096(3) 0.0356(18) Uani 1 1 d D U . . .
C8_5 C 0.3481(6) 0.4313(4) 0.2279(3) 0.048(2) Uani 1 1 d D U . . .
H8_5 H 0.402997 0.431466 0.228267 0.057 Uiso 1 1 calc R U . . .
C9_5 C 0.2243(6) 0.3638(5) 0.2438(4) 0.064(3) Uani 1 1 d D U . . .
H9_5 H 0.193025 0.318392 0.255165 0.077 Uiso 1 1 calc R U . . .
C10_5 C 0.3020(6) 0.3641(5) 0.2464(4) 0.064(3) Uani 1 1 d D U . . .
H10_5 H 0.324699 0.319655 0.260395 0.077 Uiso 1 1 calc R U . . .
C11_5 C 0.1916(7) 0.4281(6) 0.2250(6) 0.094(5) Uani 1 1 d D U . . .
H11_5 H 0.137345 0.427257 0.223581 0.113 Uiso 1 1 calc R U . . .
C12_5 C 0.2357(6) 0.4943(6) 0.2079(5) 0.083(4) Uani 1 1 d D U . . .
H12_5 H 0.211723 0.538870 0.195032 0.099 Uiso 1 1 calc R U . . .
P1_5 P 0.37266(12) 0.58248(11) 0.18578(7) 0.0262(4) Uani 1 1 d D U . . .
O1_6 O 0.5937(3) 0.5447(3) 0.35128(17) 0.0235(10) Uani 1 1 d D U . . .
O2_6 O 0.5776(3) 0.5122(3) 0.27160(16) 0.0232(10) Uani 1 1 d D U . . .
C1_6 C 0.6739(4) 0.4233(4) 0.3172(2) 0.0233(13) Uani 1 1 d D U . . .
C2_6 C 0.6992(4) 0.3947(4) 0.3578(2) 0.0292(16) Uani 1 1 d D U . . .
H2_6 H 0.672442 0.409559 0.387710 0.035 Uiso 1 1 calc R U . . .
C3_6 C 0.7632(4) 0.3445(5) 0.3553(3) 0.0385(18) Uani 1 1 d D U . . .
H3_6 H 0.780274 0.325163 0.383316 0.046 Uiso 1 1 calc R U . . .
C4_6 C 0.8016(5) 0.3232(5) 0.3120(3) 0.0427(19) Uani 1 1 d D U . . .
H4_6 H 0.845012 0.288553 0.310112 0.051 Uiso 1 1 calc R U . . .
C5_6 C 0.7777(4) 0.3517(5) 0.2713(3) 0.0387(18) Uani 1 1 d D U . . .
H5_6 H 0.805420 0.337573 0.241336 0.046 Uiso 1 1 calc R U . . .
C6_6 C 0.7129(4) 0.4012(4) 0.2737(3) 0.0295(15) Uani 1 1 d D U . . .
H6_6 H 0.695581 0.419671 0.245672 0.035 Uiso 1 1 calc R U . . .
C7_6 C 0.5012(4) 0.4250(4) 0.3547(2) 0.0221(13) Uani 1 1 d D U . . .
C8_6 C 0.4706(4) 0.4228(4) 0.4038(2) 0.0307(16) Uani 1 1 d D U . . .
H8_6 H 0.497795 0.449157 0.420662 0.037 Uiso 1 1 calc R U . . .
C9_6 C 0.3628(5) 0.3426(5) 0.4033(3) 0.0371(18) Uani 1 1 d D U . . .
H9_6 H 0.315280 0.314130 0.419953 0.045 Uiso 1 1 calc R U . . .
C10_6 C 0.4006(5) 0.3823(5) 0.4285(3) 0.0360(18) Uani 1 1 d D U . . .
H10_6 H 0.378893 0.381762 0.461967 0.043 Uiso 1 1 calc R U . . .
C11_6 C 0.3932(4) 0.3437(4) 0.3546(3) 0.0345(17) Uani 1 1 d D U . . .
H11_6 H 0.366732 0.316564 0.337757 0.041 Uiso 1 1 calc R U . . .
C12_6 C 0.4626(4) 0.3848(4) 0.3307(3) 0.0275(15) Uani 1 1 d D U . . .
H12_6 H 0.484049 0.385450 0.297241 0.033 Uiso 1 1 calc R U . . .
P1_6 P 0.58800(11) 0.48402(10) 0.32167(6) 0.0219(4) Uani 1 1 d D U . . .
O1_7 O 0.3481(3) 0.7325(3) 0.43264(17) 0.0249(10) Uani 1 1 d D U . . .
O2_7 O 0.4813(3) 0.6603(3) 0.43109(17) 0.0251(10) Uani 1 1 d D U . . .
C1_7 C 0.4188(4) 0.7410(4) 0.5026(2) 0.0293(15) Uani 1 1 d D U . . .
C2_7 C 0.3535(5) 0.7749(5) 0.5310(3) 0.042(2) Uani 1 1 d D U . . .
H2_7 H 0.301206 0.769985 0.526974 0.051 Uiso 1 1 calc R U . . .
C3_7 C 0.3647(6) 0.8158(5) 0.5654(3) 0.054(2) Uani 1 1 d D U . . .
H3_7 H 0.320066 0.838214 0.584981 0.064 Uiso 1 1 calc R U . . .
C4_7 C 0.4407(6) 0.8239(5) 0.5709(3) 0.052(2) Uani 1 1 d D U . . .
H4_7 H 0.448626 0.851724 0.594321 0.062 Uiso 1 1 calc R U . . .
C5_7 C 0.5050(6) 0.7910(5) 0.5422(3) 0.051(2) Uani 1 1 d D U . . .
H5_7 H 0.557392 0.797136 0.545882 0.061 Uiso 1 1 calc R U . . .
C6_7 C 0.4950(5) 0.7494(5) 0.5082(3) 0.0383(19) Uani 1 1 d D U . . .
H6_7 H 0.539970 0.726927 0.488951 0.046 Uiso 1 1 calc R U . . .
C7_7 C 0.3461(4) 0.6034(3) 0.4965(2) 0.0232(14) Uani 1 1 d D U . . .
C8_7 C 0.2635(4) 0.6071(4) 0.5146(2) 0.0296(16) Uani 1 1 d D U . . .
H8_7 H 0.235737 0.651792 0.505603 0.036 Uiso 1 1 calc R U . . .
C9_7 C 0.2621(5) 0.4798(4) 0.5589(3) 0.0377(18) Uani 1 1 d D U . . .
H9_7 H 0.233770 0.438061 0.580871 0.045 Uiso 1 1 calc R U . . .
C10_7 C 0.2212(5) 0.5454(4) 0.5458(3) 0.0365(18) Uani 1 1 d D U . . .
H10_7 H 0.164628 0.548053 0.558147 0.044 Uiso 1 1 calc R U . . .
C11_7 C 0.3441(5) 0.4758(4) 0.5398(3) 0.0365(18) Uani 1 1 d D U . . .
H11_7 H 0.371995 0.430694 0.547750 0.044 Uiso 1 1 calc R U . . .
C12_7 C 0.3856(5) 0.5375(4) 0.5090(2) 0.0296(16) Uani 1 1 d D U . . .
H12_7 H 0.442105 0.534539 0.496238 0.036 Uiso 1 1 calc R U . . .
P1_7 P 0.40143(11) 0.68625(10) 0.46016(6) 0.0224(4) Uani 1 1 d D U . . .
O1_8 O 0.2376(3) 0.7753(3) 0.33631(19) 0.0323(12) Uani 1 1 d D U . . .
O2_8 O 0.1772(3) 0.6959(3) 0.28777(19) 0.0320(12) Uani 1 1 d D U . . .
C1_8 C 0.1164(4) 0.6817(4) 0.3844(3) 0.0363(17) Uani 1 1 d D U . . .
C2_8 C 0.1283(5) 0.6982(5) 0.4276(3) 0.048(2) Uani 1 1 d D U . . .
H2_8 H 0.163141 0.738734 0.426764 0.057 Uiso 1 1 calc R U . . .
C3_8 C 0.0893(5) 0.6555(6) 0.4708(3) 0.058(2) Uani 1 1 d D U . . .
H3_8 H 0.095444 0.667033 0.500178 0.069 Uiso 1 1 calc R U . . .
C4_8 C 0.0409(6) 0.5951(6) 0.4706(4) 0.061(3) Uani 1 1 d D U . . .
H4_8 H 0.014783 0.565111 0.500413 0.074 Uiso 1 1 calc R U . . .
C5_8 C 0.0290(6) 0.5767(5) 0.4290(3) 0.061(3) Uani 1 1 d D U . . .
H5_8 H -0.004123 0.534566 0.430237 0.074 Uiso 1 1 calc R U . . .
C6_8 C 0.0661(5) 0.6209(5) 0.3854(3) 0.051(2) Uani 1 1 d D U . . .
H6_8 H 0.057525 0.610053 0.356429 0.061 Uiso 1 1 calc R U . . .
C7_8 C 0.0938(4) 0.8169(4) 0.3190(3) 0.0361(17) Uani 1 1 d D U . . .
C8_8 C 0.0928(6) 0.8818(5) 0.3388(4) 0.055(2) Uani 1 1 d D U . . .
H8_8 H 0.132106 0.889238 0.355103 0.066 Uiso 1 1 calc R U . . .
C9_8 C -0.0219(6) 0.9255(6) 0.3114(4) 0.066(3) Uani 1 1 d D U . . .
H9_8 H -0.062129 0.962782 0.309361 0.079 Uiso 1 1 calc R U . . .
C10_8 C 0.0347(6) 0.9363(6) 0.3351(4) 0.064(3) Uani 1 1 d D U . . .
H10_8 H 0.033867 0.981037 0.348901 0.077 Uiso 1 1 calc R U . . .
C11_8 C -0.0211(5) 0.8615(6) 0.2904(3) 0.058(3) Uani 1 1 d D U . . .
H11_8 H -0.059743 0.854619 0.273595 0.070 Uiso 1 1 calc R U . . .
C12_8 C 0.0377(4) 0.8076(5) 0.2946(3) 0.043(2) Uani 1 1 d D U . . .
H12_8 H 0.039266 0.763283 0.280233 0.052 Uiso 1 1 calc R U . . .
P1_8 P 0.16349(11) 0.74140(12) 0.32879(7) 0.0302(4) Uani 1 1 d D U . . .
C1_10 C 0.3331(4) 0.9218(4) 0.3422(2) 0.0283(16) Uani 1 1 d D U . . .
C2_10 C 0.2851(4) 0.9308(4) 0.3796(3) 0.0329(18) Uani 1 1 d D U . . .
C3_10 C 0.2229(3) 0.9455(4) 0.42034(19) 0.044(2) Uani 1 1 d DG U . . .
C4_10 C 0.1774(4) 1.0112(4) 0.4174(3) 0.072(3) Uani 1 1 d DG U . . .
H4_10 H 0.185897 1.045533 0.387896 0.086 Uiso 1 1 calc R U . . .
C5_10 C 0.1193(4) 1.0268(5) 0.4577(4) 0.099(5) Uani 1 1 d DG U . . .
H5_10 H 0.088203 1.071708 0.455684 0.119 Uiso 1 1 calc R U . . .
C6_10 C 0.1068(4) 0.9766(6) 0.5009(3) 0.119(6) Uani 1 1 d DG U . . .
H6_10 H 0.067165 0.987238 0.528393 0.143 Uiso 1 1 calc R U . . .
C7_10 C 0.1524(5) 0.9109(6) 0.50380(19) 0.108(6) Uani 1 1 d DG U . . .
H7_10 H 0.143822 0.876592 0.533314 0.130 Uiso 1 1 calc R U . . .
C8_10 C 0.2104(4) 0.8953(4) 0.4635(2) 0.068(3) Uani 1 1 d DG U . . .
H8_10 H 0.241516 0.850416 0.465527 0.081 Uiso 1 1 calc R U . . .
C1_9 C 0.3053(4) 0.8652(4) 0.2113(3) 0.0275(16) Uani 1 1 d D U . . .
C2_9 C 0.2602(4) 0.9104(4) 0.1951(3) 0.0303(17) Uani 1 1 d D U . . .
C3_9 C 0.2134(4) 0.9691(4) 0.1766(3) 0.0363(19) Uani 1 1 d D U . . .
C4_9 C 0.2499(6) 1.0368(5) 0.1504(4) 0.053(3) Uani 1 1 d D U . . .
H4_9 H 0.306485 1.042433 0.143628 0.063 Uiso 1 1 calc R U . . .
C5_9 C 0.2055(7) 1.0957(6) 0.1341(4) 0.070(3) Uani 1 1 d D U . . .
H5_9 H 0.231708 1.141115 0.115634 0.084 Uiso 1 1 calc R U . . .
C6_9 C 0.1234(7) 1.0894(6) 0.1444(5) 0.076(4) Uani 1 1 d D U . . .
H6_9 H 0.092820 1.130968 0.133981 0.091 Uiso 1 1 calc R U . . .
C7_9 C 0.0858(6) 1.0229(6) 0.1699(5) 0.078(4) Uani 1 1 d D U . . .
H7_9 H 0.029088 1.018075 0.176781 0.094 Uiso 1 1 calc R U . . .
C8_9 C 0.1310(4) 0.9622(5) 0.1856(4) 0.050(2) Uani 1 1 d D U . . .
H8_9 H 0.104829 0.915919 0.202736 0.060 Uiso 1 1 calc R U . . .
C1_11 C 0.7665(4) 0.8398(4) 0.1314(2) 0.0238(15) Uani 1 1 d D U . . .
C2_11 C 0.8102(4) 0.8707(4) 0.0937(2) 0.0271(16) Uani 1 1 d D U . . .
C3_11 C 0.8608(4) 0.9053(4) 0.0479(2) 0.0317(17) Uani 1 1 d D U . . .
C4_11 C 0.9236(5) 0.8638(5) 0.0246(3) 0.044(2) Uani 1 1 d D U . . .
H4_11 H 0.934657 0.814397 0.039372 0.053 Uiso 1 1 calc R U . . .
C5_11 C 0.9708(6) 0.8949(6) -0.0209(3) 0.062(3) Uani 1 1 d D U . . .
H5_11 H 1.014324 0.866896 -0.037066 0.074 Uiso 1 1 calc R U . . .
C6_11 C 0.9541(6) 0.9662(6) -0.0420(3) 0.058(3) Uani 1 1 d D U . . .
H6_11 H 0.985090 0.986506 -0.073437 0.070 Uiso 1 1 calc R U . . .
C7_11 C 0.8927(6) 1.0087(6) -0.0183(3) 0.058(3) Uani 1 1 d D U . . .
H7_11 H 0.882328 1.058386 -0.033086 0.069 Uiso 1 1 calc R U . . .
C8_11 C 0.8459(5) 0.9784(5) 0.0275(3) 0.040(2) Uani 1 1 d D U . . .
H8_11 H 0.804393 1.007668 0.044397 0.048 Uiso 1 1 calc R U . . .
C1_12 C 0.7810(4) 0.8943(4) 0.2570(3) 0.0287(16) Uani 1 1 d D U . . .
C2_12 C 0.8078(4) 0.9546(4) 0.2319(3) 0.0292(16) Uani 1 1 d D U . . .
C3_12 C 0.8390(4) 1.0262(4) 0.2023(3) 0.0302(17) Uani 1 1 d D U . . .
C4_12 C 0.8714(5) 1.0802(4) 0.2203(3) 0.042(2) Uani 1 1 d D U . . .
H4_12 H 0.875108 1.069922 0.252612 0.051 Uiso 1 1 calc R U . . .
C5_12 C 0.8986(6) 1.1491(5) 0.1922(4) 0.056(3) Uani 1 1 d D U . . .
H5_12 H 0.923152 1.184945 0.204749 0.067 Uiso 1 1 calc R U . . .
C6_12 C 0.8906(6) 1.1659(5) 0.1467(4) 0.064(3) Uani 1 1 d D U . . .
H6_12 H 0.907091 1.214394 0.128066 0.076 Uiso 1 1 calc R U . . .
C7_12 C 0.8586(6) 1.1129(5) 0.1275(3) 0.054(3) Uani 1 1 d D U . . .
H7_12 H 0.854422 1.124412 0.095327 0.065 Uiso 1 1 calc R U . . .
C8_12 C 0.8324(5) 1.0424(5) 0.1551(3) 0.039(2) Uani 1 1 d D U . . .
H8_12 H 0.810286 1.005707 0.141996 0.047 Uiso 1 1 calc R U . . .
C1_13 C 0.7117(4) 0.7158(4) 0.3766(2) 0.0251(15) Uani 1 1 d D U . . .
C2_13 C 0.7536(4) 0.7316(4) 0.4010(2) 0.0250(15) Uani 1 1 d D U . . .
C3_13 C 0.8005(4) 0.7500(4) 0.4314(2) 0.0248(15) Uani 1 1 d D U . . .
C4_13 C 0.8831(4) 0.7569(5) 0.4147(3) 0.0370(19) Uani 1 1 d D U . . .
H4_13 H 0.909005 0.746569 0.383519 0.044 Uiso 1 1 calc R U . . .
C5_13 C 0.9287(4) 0.7786(5) 0.4428(3) 0.044(2) Uani 1 1 d D U . . .
H5_13 H 0.985610 0.781405 0.431451 0.052 Uiso 1 1 calc R U . . .
C6_13 C 0.8908(5) 0.7961(5) 0.4874(3) 0.043(2) Uani 1 1 d D U . . .
H6_13 H 0.921458 0.813810 0.506131 0.051 Uiso 1 1 calc R U . . .
C7_13 C 0.8094(5) 0.7881(5) 0.5048(3) 0.0369(19) Uani 1 1 d D U . . .
H7_13 H 0.784130 0.798256 0.536179 0.044 Uiso 1 1 calc R U . . .
C8_13 C 0.7630(4) 0.7652(4) 0.4771(3) 0.0314(17) Uani 1 1 d D U . . .
H8_13 H 0.706406 0.760123 0.489388 0.038 Uiso 1 1 calc R U . . .
C1_14 C 0.3605(4) 0.5812(4) 0.3432(3) 0.0254(15) Uani 1 1 d D U . . .
C2_14 C 0.3016(4) 0.5389(4) 0.3620(2) 0.0260(15) Uani 1 1 d D U . . .
C3_14 C 0.2372(4) 0.4852(4) 0.3871(2) 0.0260(15) Uani 1 1 d D U . . .
C4_14 C 0.1982(5) 0.4487(4) 0.3612(3) 0.0353(18) Uani 1 1 d D U . . .
H4_14 H 0.212391 0.460413 0.327138 0.042 Uiso 1 1 calc R U . . .
C5_14 C 0.1389(5) 0.3954(5) 0.3848(3) 0.042(2) Uani 1 1 d D U . . .
H5_14 H 0.111483 0.370789 0.367161 0.050 Uiso 1 1 calc R U . . .
C6_14 C 0.1200(5) 0.3783(5) 0.4337(3) 0.043(2) Uani 1 1 d D U . . .
H6_14 H 0.079723 0.340905 0.449792 0.052 Uiso 1 1 calc R U . . .
C7_14 C 0.1576(5) 0.4138(5) 0.4606(3) 0.041(2) Uani 1 1 d D U . . .
H7_14 H 0.143775 0.400903 0.494602 0.049 Uiso 1 1 calc R U . . .
C8_14 C 0.2161(4) 0.4688(4) 0.4367(2) 0.0331(18) Uani 1 1 d D U . . .
H8_14 H 0.241638 0.494989 0.454545 0.040 Uiso 1 1 calc R U . . .
C1_15 C 0.6713(4) 0.6199(4) 0.1398(3) 0.0271(16) Uani 1 1 d D U . . .
C2_15 C 0.6635(4) 0.5548(4) 0.1345(3) 0.0274(16) Uani 1 1 d D U . . .
C3_15 C 0.6547(5) 0.4779(4) 0.1275(3) 0.0363(19) Uani 1 1 d D U . . .
C4_15 C 0.6915(6) 0.4538(6) 0.0843(3) 0.059(3) Uani 1 1 d D U . . .
H4_15 H 0.723621 0.488180 0.058473 0.071 Uiso 1 1 calc R U . . .
C5_15 C 0.6811(8) 0.3790(6) 0.0791(4) 0.081(4) Uani 1 1 d D U . . .
H5_15 H 0.706890 0.361944 0.049720 0.097 Uiso 1 1 calc R U . . .
C6_15 C 0.6335(8) 0.3296(6) 0.1164(4) 0.080(4) Uani 1 1 d D U . . .
H6_15 H 0.627565 0.278163 0.112961 0.096 Uiso 1 1 calc R U . . .
C7_15 C 0.5944(8) 0.3543(5) 0.1587(4) 0.073(3) Uani 1 1 d D U . . .
H7_15 H 0.560241 0.320162 0.183828 0.087 Uiso 1 1 calc R U . . .
C8_15 C 0.6043(6) 0.4280(4) 0.1649(3) 0.049(2) Uani 1 1 d D U . . .
H8_15 H 0.577359 0.444852 0.194135 0.059 Uiso 1 1 calc R U . . .
B1_16 B -0.0423(7) 0.2502(6) 0.3957(4) 0.075(3) Uani 1 1 d D U . . .
F1_16 F -0.0841(6) 0.1960(5) 0.3846(3) 0.132(4) Uani 1 1 d D U . . .
F2_16 F 0.0000(5) 0.2916(4) 0.3537(3) 0.105(3) Uani 1 1 d D U . . .
F3_16 F -0.0935(8) 0.2954(8) 0.4213(4) 0.191(6) Uani 1 1 d D U . . .
F4_16 F 0.0056(5) 0.2180(5) 0.4232(3) 0.110(3) Uani 1 1 d D U . . .
C1_20 C -0.0134(6) 0.8557(6) 0.1450(4) 0.065(3) Uani 1 1 d . . . . .
H1A_20 H 0.039243 0.877744 0.126955 0.098 Uiso 1 1 calc R U . . .
H1B_20 H -0.049508 0.896242 0.156533 0.098 Uiso 1 1 calc R U . . .
H1C_20 H -0.035988 0.830512 0.124135 0.098 Uiso 1 1 calc R U . . .
C2_20 C 0.1956(12) 0.2133(9) 0.3577(6) 0.117(7) Uani 1 1 d . . . . .
H2A_20 H 0.164770 0.187315 0.341232 0.175 Uiso 1 1 calc R U . . .
H2B_20 H 0.184717 0.268041 0.352759 0.175 Uiso 1 1 calc R U . . .
H2C_20 H 0.179965 0.193024 0.392155 0.175 Uiso 1 1 calc R U . . .
C3_20 C 0.2743(9) 0.0889(7) 0.2562(5) 0.084(4) Uani 1 1 d . . . . .
H3A_20 H 0.220873 0.083383 0.251419 0.126 Uiso 1 1 calc R U . . .
H3B_20 H 0.274966 0.063311 0.288489 0.126 Uiso 1 1 calc R U . . .
H3C_20 H 0.314359 0.065755 0.232201 0.126 Uiso 1 1 calc R U . . .
C4_20 C -0.0057(10) 0.3650(9) 0.1889(7) 0.123(7) Uani 1 1 d . . . . .
H4A_20 H 0.010676 0.400361 0.158437 0.184 Uiso 1 1 calc R U . . .
H4B_20 H -0.010182 0.392729 0.215677 0.184 Uiso 1 1 calc R U . . .
H4C_20 H -0.057743 0.341956 0.191654 0.184 Uiso 1 1 calc R U . . .
C5_20 C 0.3895(10) 0.2920(9) 0.1426(6) 0.124(7) Uani 1 1 d . . . . .
H5A_20 H 0.413003 0.295274 0.107917 0.186 Uiso 1 1 calc R U . . .
H5B_20 H 0.431162 0.277844 0.159505 0.186 Uiso 1 1 calc R U . . .
H5C_20 H 0.367204 0.341482 0.149471 0.186 Uiso 1 1 calc R U . . .
C6_20 C 0.0391(12) 0.1505(10) 0.2814(7) 0.130(7) Uani 1 1 d . . . . .
H6A_20 H 0.067309 0.138424 0.249734 0.195 Uiso 1 1 calc R U . . .
H6B_20 H -0.005014 0.114007 0.296650 0.195 Uiso 1 1 calc R U . . .
H6C_20 H 0.076670 0.147537 0.301483 0.195 Uiso 1 1 calc R U . . .
O1_20 O -0.0045(4) 0.8011(4) 0.1853(3) 0.0587(19) Uani 1 1 d . . . . .
H1_20 H -0.047319 0.775774 0.197413 0.088 Uiso 1 1 calc R U . . .
O2_20 O 0.2780(9) 0.2013(6) 0.3390(5) 0.133(5) Uani 1 1 d D . . . .
H2_20 H 0.289016 0.155787 0.347994 0.200 Uiso 1 1 calc DR U . . .
O3_20 O 0.2921(6) 0.1648(5) 0.2513(4) 0.100(3) Uani 1 1 d . . . . .
H3_20 H 0.274693 0.179500 0.277995 0.150 Uiso 1 1 calc DR U . . .
O4_20 O 0.0512(7) 0.3084(7) 0.1901(4) 0.133(4) Uani 1 1 d . . . . .
H4_20 H 0.036722 0.277675 0.215953 0.200 Uiso 1 1 d R U . . .
O5_20 O 0.3263(6) 0.2350(5) 0.1586(3) 0.087(3) Uani 1 1 d . . . . .
H5_20 H 0.314761 0.223660 0.188668 0.131 Uiso 1 1 calc R U . . .
O6_20 O 0.0095(13) 0.2211(9) 0.2762(5) 0.186(8) Uani 1 1 d . . . . .
H6_20 H -0.032470 0.223707 0.298297 0.280 Uiso 1 1 calc R U . . .
O7_20 O 0.199124 0.290865 0.126483 0.140(5) Uani 1 1 d . . . . .
H7A_20 H 0.224863 0.332691 0.111362 0.211 Uiso 1 1 d R U . . .
H7B_20 H 0.152458 0.305990 0.141855 0.211 Uiso 1 1 d R U . . .
B1_17 B 0.1500(10) 0.7534(11) 0.0243(7) 0.064(6) Uani 0.487(17) 1 d D U P A 1
F1_17 F 0.1801(17) 0.6854(13) 0.0132(10) 0.140(10) Uani 0.487(17) 1 d D U P A 1
F2_17 F 0.1742(18) 0.8093(16) -0.0133(9) 0.151(13) Uani 0.487(17) 1 d D U P A 1
F3_17 F 0.0704(9) 0.7436(12) 0.0360(10) 0.107(9) Uani 0.487(17) 1 d D U P A 1
F4_17 F 0.1763(14) 0.7634(13) 0.0620(6) 0.148(11) Uani 0.487(17) 1 d D U P A 1
B1_18 B 0.1364(12) 0.7621(11) 0.0115(7) 0.081(6) Uani 0.513(17) 1 d D U P A 2
F1_18 F 0.0846(14) 0.7667(18) 0.0542(7) 0.145(11) Uani 0.513(17) 1 d D U P A 2
F2_18 F 0.1674(17) 0.8327(10) -0.0061(10) 0.111(8) Uani 0.513(17) 1 d D U P A 2
F3_18 F 0.1955(13) 0.7127(11) 0.0163(11) 0.136(10) Uani 0.513(17) 1 d D U P A 2
F4_18 F 0.0954(17) 0.7395(12) -0.0171(10) 0.179(11) Uani 0.513(17) 1 d D U P A 2

loop_
_atom_site_aniso_label
_atom_site_aniso_U_11
_atom_site_aniso_U_22
_atom_site_aniso_U_33
_atom_site_aniso_U_23
_atom_site_aniso_U_13
_atom_site_aniso_U_12
Ag01 0.0254(3) 0.0284(3) 0.0202(3) -0.0027(2) -0.0067(2) 0.0010(2)
Ag02 0.0262(3) 0.0284(3) 0.0223(3) -0.0059(2) -0.0072(2) 0.0003(2)
Ag03 0.0277(3) 0.0306(3) 0.0247(3) -0.0023(2) -0.0093(2) 0.0035(2)
Ag04 0.0244(3) 0.0296(3) 0.0268(3) -0.0080(2) -0.0090(2) 0.0057(2)
Ag05 0.0271(3) 0.0257(3) 0.0295(3) -0.0048(2) -0.0065(2) 0.0019(2)
Ag06 0.0317(3) 0.0260(3) 0.0292(3) -0.0078(2) -0.0114(2) 0.0005(2)
Ag07 0.0310(3) 0.0269(3) 0.0270(3) -0.0044(2) -0.0043(2) -0.0038(2)
Ag08 0.0336(3) 0.0292(3) 0.0255(3) 0.0048(2) -0.0083(2) -0.0060(2)
Ag09 0.0286(3) 0.0270(3) 0.0320(3) -0.0031(2) -0.0019(2) 0.0007(2)
Ag0A 0.0264(3) 0.0393(3) 0.0269(3) -0.0064(3) -0.0080(2) 0.0049(2)
Ag0B 0.0294(3) 0.0338(3) 0.0236(3) 0.0011(2) -0.0081(2) -0.0024(2)
Ag0C 0.0256(3) 0.0363(3) 0.0259(3) -0.0058(2) -0.0030(2) -0.0024(2)
Ag0D 0.0275(3) 0.0341(3) 0.0347(3) -0.0035(3) -0.0093(2) 0.0049(2)
Ag0E 0.0293(3) 0.0416(3) 0.0258(3) -0.0022(3) -0.0079(2) 0.0058(3)
Ag0F 0.0278(3) 0.0342(3) 0.0328(3) -0.0114(3) 0.0030(2) -0.0097(2)
Ag0G 0.0311(3) 0.0412(3) 0.0226(3) 0.0008(3) -0.0052(2) -0.0096(3)
Ag0H 0.0375(3) 0.0286(3) 0.0407(4) 0.0088(3) -0.0083(3) -0.0021(3)
Ag0I 0.0406(3) 0.0357(3) 0.0405(4) -0.0112(3) -0.0197(3) 0.0081(3)
Ag0J 0.0342(3) 0.0452(4) 0.0489(4) 0.0055(3) -0.0171(3) -0.0085(3)
Cr1 0.0219(5) 0.0182(5) 0.0151(5) -0.0006(4) -0.0054(4) -0.0005(4)
O1 0.037(3) 0.023(3) 0.023(3) -0.004(2) -0.014(2) -0.002(2)
O2 0.025(3) 0.022(3) 0.023(3) 0.001(2) -0.002(2) 0.000(2)
O3 0.027(3) 0.031(3) 0.028(3) 0.001(2) -0.011(2) 0.003(2)
O4 0.031(3) 0.026(3) 0.024(3) -0.003(2) -0.008(2) -0.004(2)
O5 0.048(4) 0.069(6) 0.141(9) -0.023(5) -0.046(5) -0.003(4)
O1_1 0.035(3) 0.019(2) 0.029(3) -0.005(2) -0.010(2) 0.004(2)
O2_1 0.032(3) 0.034(3) 0.020(2) -0.002(2) -0.008(2) 0.000(2)
C1_1 0.023(3) 0.019(3) 0.026(3) -0.005(3) -0.009(3) 0.002(3)
C2_1 0.044(4) 0.028(4) 0.024(3) -0.003(3) -0.009(3) 0.006(3)
C3_1 0.044(5) 0.039(4) 0.028(4) -0.005(3) 0.007(3) 0.001(3)
C4_1 0.040(4) 0.034(4) 0.041(4) -0.014(3) 0.000(3) 0.003(3)
C5_1 0.043(4) 0.035(4) 0.043(4) -0.015(3) -0.017(3) 0.014(3)
C6_1 0.043(4) 0.026(4) 0.031(4) -0.005(3) -0.014(3) 0.006(3)
C7_1 0.032(4) 0.028(3) 0.018(3) -0.007(3) -0.003(3) -0.001(3)
C8_1 0.037(4) 0.038(4) 0.026(4) -0.010(3) -0.011(3) 0.001(3)
C9_1 0.031(4) 0.053(5) 0.042(5) -0.019(4) -0.007(3) -0.002(3)
C10_1 0.036(4) 0.052(5) 0.040(5) -0.011(4) -0.014(4) 0.006(4)
C11_1 0.039(4) 0.041(4) 0.033(4) -0.015(3) 0.002(3) -0.005(3)
C12_1 0.039(4) 0.036(4) 0.024(4) -0.005(3) -0.002(3) 0.002(3)
P1_1 0.0300(10) 0.0216(9) 0.0208(9) -0.0065(7) -0.0058(7) 0.0021(8)
O1_2 0.028(2) 0.021(2) 0.024(3) -0.004(2) -0.010(2) -0.0019(19)
O2_2 0.025(2) 0.020(2) 0.023(2) 0.000(2) -0.001(2) -0.0004(19)
C1_2 0.038(4) 0.013(3) 0.020(3) 0.000(3) -0.001(3) -0.006(3)
C2_2 0.040(4) 0.020(3) 0.030(4) -0.002(3) -0.012(3) -0.001(3)
C3_2 0.060(5) 0.022(4) 0.044(5) -0.005(3) -0.019(4) -0.002(4)
C4_2 0.082(5) 0.027(4) 0.030(4) -0.011(3) -0.013(4) -0.005(4)
C5_2 0.064(5) 0.027(4) 0.040(5) -0.011(4) 0.006(4) 0.001(4)
C6_2 0.035(4) 0.028(4) 0.039(4) -0.010(3) -0.003(3) 0.001(3)
C7_2 0.036(4) 0.018(3) 0.026(3) -0.003(3) -0.001(3) -0.005(3)
C8_2 0.041(4) 0.035(4) 0.021(3) 0.000(3) -0.001(3) 0.002(3)
C9_2 0.070(5) 0.057(6) 0.034(5) 0.009(4) -0.015(4) -0.006(5)
C10_2 0.058(5) 0.047(5) 0.023(4) -0.004(4) -0.004(4) -0.006(4)
C11_2 0.062(5) 0.053(6) 0.043(5) 0.008(4) -0.022(4) 0.005(5)
C12_2 0.042(4) 0.049(5) 0.034(4) 0.006(4) -0.010(4) 0.000(4)
P1_2 0.0256(9) 0.0187(9) 0.0208(9) -0.0005(7) -0.0054(7) -0.0015(7)
O1_3 0.031(3) 0.026(3) 0.026(3) -0.002(2) -0.009(2) 0.001(2)
O2_3 0.024(2) 0.034(3) 0.022(3) -0.006(2) -0.010(2) 0.002(2)
C1_3 0.034(3) 0.038(4) 0.016(3) -0.005(3) -0.010(3) 0.011(3)
C2_3 0.054(5) 0.040(4) 0.027(4) -0.015(3) -0.011(3) 0.014(4)
C3_3 0.063(5) 0.048(5) 0.039(5) -0.016(4) -0.007(4) 0.014(4)
C4_3 0.044(5) 0.074(6) 0.035(5) -0.016(4) -0.008(4) 0.021(4)
C5_3 0.034(4) 0.060(5) 0.030(4) -0.001(4) -0.003(3) 0.009(4)
C6_3 0.032(4) 0.050(5) 0.022(4) 0.000(3) -0.008(3) 0.004(3)
C7_3 0.038(4) 0.042(4) 0.018(3) -0.012(3) -0.015(3) 0.012(3)
C8_3 0.038(4) 0.055(5) 0.032(4) -0.023(4) -0.013(3) 0.008(3)
C9_3 0.055(5) 0.085(6) 0.051(6) -0.019(5) -0.029(5) 0.033(5)
C10_3 0.043(5) 0.079(6) 0.047(5) -0.031(5) -0.024(4) 0.017(4)
C11_3 0.067(6) 0.060(6) 0.051(6) -0.003(5) -0.033(5) 0.025(4)
C12_3 0.048(5) 0.047(4) 0.038(5) 0.001(4) -0.019(4) 0.010(4)
P1_3 0.0264(9) 0.0291(10) 0.0178(9) -0.0036(8) -0.0084(7) 0.0057(8)
O1_4 0.024(2) 0.028(3) 0.027(3) 0.000(2) -0.003(2) 0.001(2)
O2_4 0.027(3) 0.023(2) 0.041(3) 0.002(2) -0.014(2) 0.003(2)
C1_4 0.036(4) 0.020(3) 0.049(5) 0.005(3) -0.023(4) -0.003(3)
C2_4 0.038(4) 0.032(4) 0.051(5) 0.010(4) -0.020(4) -0.006(3)
C3_4 0.061(5) 0.040(5) 0.080(7) 0.015(5) -0.044(5) -0.010(4)
C4_4 0.063(6) 0.054(6) 0.118(10) 0.024(6) -0.067(7) -0.008(5)
C5_4 0.062(6) 0.056(6) 0.134(10) 0.031(6) -0.071(7) -0.025(5)
C6_4 0.045(5) 0.040(5) 0.089(8) 0.026(5) -0.036(5) -0.015(4)
C7_4 0.019(3) 0.036(4) 0.034(4) -0.004(3) -0.002(3) 0.004(3)
C8_4 0.035(4) 0.036(4) 0.040(4) -0.006(4) -0.001(4) 0.010(3)
C9_4 0.054(6) 0.078(6) 0.043(5) -0.014(4) -0.012(4) 0.006(5)
C10_4 0.049(5) 0.057(5) 0.047(5) -0.018(4) -0.003(4) 0.002(5)
C11_4 0.079(7) 0.067(6) 0.037(4) 0.004(5) -0.006(5) 0.003(6)
C12_4 0.044(5) 0.044(5) 0.040(4) 0.010(3) -0.009(4) -0.012(4)
P1_4 0.0222(9) 0.0261(10) 0.0308(10) 0.0000(8) -0.0073(8) 0.0007(8)
O1_5 0.033(3) 0.031(3) 0.019(2) -0.006(2) -0.009(2) 0.003(2)
O2_5 0.029(3) 0.028(3) 0.030(3) -0.001(2) -0.012(2) 0.003(2)
C1_5 0.046(4) 0.027(4) 0.028(4) -0.013(3) -0.017(3) -0.001(3)
C2_5 0.041(4) 0.030(4) 0.038(4) -0.011(3) -0.015(3) -0.003(3)
C3_5 0.065(6) 0.047(5) 0.036(4) -0.025(4) -0.016(4) 0.005(4)
C4_5 0.077(6) 0.065(6) 0.028(4) -0.016(4) -0.016(4) 0.010(5)
C5_5 0.079(6) 0.057(6) 0.033(4) -0.009(4) -0.033(4) 0.022(5)
C6_5 0.059(5) 0.053(5) 0.030(4) -0.016(4) -0.022(4) 0.010(4)
C7_5 0.041(4) 0.030(4) 0.037(4) 0.002(3) -0.016(4) -0.009(3)
C8_5 0.062(5) 0.033(4) 0.054(6) 0.003(4) -0.031(5) -0.003(4)
C9_5 0.077(6) 0.048(5) 0.068(7) -0.007(5) -0.015(6) -0.032(5)
C10_5 0.092(7) 0.040(5) 0.066(7) 0.014(5) -0.039(6) -0.025(5)
C11_5 0.059(7) 0.072(7) 0.144(12) 0.026(8) -0.040(7) -0.039(5)
C12_5 0.051(6) 0.048(6) 0.150(12) 0.013(7) -0.045(7) -0.016(5)
P1_5 0.0315(10) 0.0245(10) 0.0254(10) -0.0043(8) -0.0118(8) -0.0010(8)
O1_6 0.024(2) 0.021(2) 0.028(3) -0.004(2) -0.010(2) -0.0002(19)
O2_6 0.019(2) 0.029(3) 0.018(2) 0.000(2) -0.0009(18) -0.001(2)
C1_6 0.023(3) 0.019(3) 0.027(3) 0.000(3) -0.008(3) -0.007(3)
C2_6 0.030(4) 0.034(4) 0.022(3) 0.000(3) -0.007(3) 0.002(3)
C3_6 0.028(4) 0.035(4) 0.050(4) 0.004(4) -0.015(3) 0.003(3)
C4_6 0.030(4) 0.028(4) 0.066(5) -0.005(4) -0.008(4) 0.004(3)
C5_6 0.028(4) 0.038(4) 0.050(4) -0.015(4) -0.005(3) 0.003(3)
C6_6 0.030(4) 0.029(4) 0.031(4) -0.010(3) -0.007(3) -0.002(3)
C7_6 0.026(3) 0.018(3) 0.023(3) -0.001(3) -0.009(3) 0.004(3)
C8_6 0.038(4) 0.031(4) 0.023(3) 0.001(3) -0.012(3) -0.003(3)
C9_6 0.031(4) 0.032(4) 0.042(4) 0.000(3) -0.002(3) 0.000(3)
C10_6 0.038(4) 0.039(4) 0.026(4) 0.004(3) -0.003(3) -0.004(3)
C11_6 0.035(4) 0.029(4) 0.042(4) -0.009(3) -0.012(3) -0.004(3)
C12_6 0.029(4) 0.025(4) 0.031(4) -0.011(3) -0.006(3) -0.001(3)
P1_6 0.0223(9) 0.0213(9) 0.0218(9) -0.0017(7) -0.0065(7) 0.0000(7)
O1_7 0.030(3) 0.020(2) 0.022(2) 0.003(2) -0.005(2) -0.002(2)
O2_7 0.026(2) 0.028(3) 0.022(2) -0.005(2) -0.006(2) -0.001(2)
C1_7 0.042(4) 0.025(4) 0.019(3) 0.001(3) -0.009(3) -0.004(3)
C2_7 0.046(4) 0.043(5) 0.036(4) -0.017(4) 0.001(4) -0.003(4)
C3_7 0.073(6) 0.041(5) 0.048(5) -0.022(4) -0.007(5) -0.004(5)
C4_7 0.093(6) 0.042(5) 0.032(4) -0.019(4) -0.028(4) -0.012(5)
C5_7 0.076(6) 0.034(5) 0.057(6) -0.014(4) -0.040(5) 0.004(4)
C6_7 0.042(4) 0.038(5) 0.040(5) -0.013(4) -0.018(4) 0.006(4)
C7_7 0.034(3) 0.021(3) 0.014(3) 0.000(3) -0.007(3) -0.003(3)
C8_7 0.031(3) 0.033(4) 0.020(4) 0.003(3) -0.003(3) 0.002(3)
C9_7 0.058(4) 0.027(4) 0.025(4) 0.006(3) -0.009(3) -0.013(3)
C10_7 0.032(4) 0.043(4) 0.028(4) 0.002(3) -0.001(3) -0.008(3)
C11_7 0.055(4) 0.022(4) 0.035(4) -0.001(3) -0.018(4) 0.001(3)
C12_7 0.043(4) 0.025(3) 0.021(4) -0.002(3) -0.010(3) 0.004(3)
P1_7 0.0291(9) 0.0221(9) 0.0142(8) 0.0001(7) -0.0042(7) -0.0009(7)
O1_8 0.028(3) 0.026(3) 0.036(3) 0.000(2) 0.000(2) 0.002(2)
O2_8 0.017(2) 0.035(3) 0.038(3) -0.001(2) -0.001(2) 0.002(2)
C1_8 0.026(4) 0.037(4) 0.042(4) -0.005(3) -0.003(3) 0.005(3)
C2_8 0.033(4) 0.062(6) 0.042(4) 0.006(4) -0.008(4) -0.007(4)
C3_8 0.037(5) 0.075(6) 0.046(5) 0.015(5) -0.003(4) 0.014(4)
C4_8 0.040(5) 0.066(6) 0.057(5) 0.018(5) 0.002(4) 0.013(4)
C5_8 0.049(6) 0.042(5) 0.073(6) 0.013(5) 0.005(5) -0.006(4)
C6_8 0.046(5) 0.041(5) 0.053(5) -0.003(4) 0.006(4) -0.008(4)
C7_8 0.026(4) 0.042(4) 0.031(4) 0.003(3) 0.003(3) 0.006(3)
C8_8 0.059(6) 0.045(5) 0.060(6) -0.007(4) -0.015(5) 0.019(4)
C9_8 0.052(6) 0.069(6) 0.062(7) 0.009(5) -0.004(5) 0.033(5)
C10_8 0.073(7) 0.049(6) 0.063(7) -0.006(5) -0.011(5) 0.029(5)
C11_8 0.035(5) 0.092(7) 0.039(5) -0.001(5) -0.004(4) 0.026(5)
C12_8 0.027(4) 0.062(5) 0.035(4) -0.009(4) 0.002(3) 0.008(4)
P1_8 0.0213(9) 0.0334(11) 0.0286(10) 0.0042(9) 0.0003(8) 0.0004(8)
C1_10 0.031(4) 0.030(4) 0.020(4) 0.000(3) -0.002(3) -0.003(3)
C2_10 0.033(4) 0.027(4) 0.036(4) -0.004(3) -0.004(3) -0.004(3)
C3_10 0.033(4) 0.060(6) 0.039(5) -0.012(4) -0.005(4) 0.000(4)
C4_10 0.042(6) 0.083(8) 0.092(9) -0.049(7) 0.003(6) -0.007(6)
C5_10 0.041(6) 0.136(12) 0.127(12) -0.093(10) 0.011(7) -0.004(7)
C6_10 0.068(9) 0.195(17) 0.084(10) -0.075(11) 0.035(8) -0.027(10)
C7_10 0.082(10) 0.189(16) 0.038(6) -0.026(9) 0.020(6) -0.042(10)
C8_10 0.053(6) 0.097(9) 0.042(6) -0.002(6) 0.003(5) -0.016(6)
C1_9 0.022(3) 0.033(4) 0.024(4) -0.001(3) -0.001(3) -0.006(3)
C2_9 0.024(4) 0.039(4) 0.023(4) -0.003(3) 0.000(3) 0.006(3)
C3_9 0.028(4) 0.048(5) 0.032(4) -0.006(4) -0.007(3) 0.004(4)
C4_9 0.050(6) 0.045(5) 0.056(6) 0.012(5) -0.014(5) -0.007(5)
C5_9 0.088(9) 0.045(6) 0.067(7) 0.015(5) -0.018(7) 0.008(6)
C6_9 0.089(9) 0.054(7) 0.087(9) -0.003(6) -0.038(7) 0.033(7)
C7_9 0.054(7) 0.072(8) 0.114(10) -0.002(8) -0.042(7) 0.016(6)
C8_9 0.024(4) 0.053(6) 0.066(6) 0.004(5) -0.011(4) 0.005(4)
C1_11 0.022(3) 0.023(4) 0.026(4) -0.001(3) -0.006(3) 0.000(3)
C2_11 0.021(3) 0.036(4) 0.023(4) -0.008(3) -0.002(3) 0.002(3)
C3_11 0.018(3) 0.044(5) 0.028(4) 0.003(3) -0.002(3) -0.005(3)
C4_11 0.039(5) 0.050(5) 0.037(5) -0.002(4) 0.000(4) 0.009(4)
C5_11 0.043(5) 0.078(7) 0.044(6) 0.003(5) 0.015(5) -0.002(5)
C6_11 0.043(5) 0.083(8) 0.035(5) 0.020(5) -0.002(4) -0.016(5)
C7_11 0.057(6) 0.067(7) 0.043(6) 0.026(5) -0.021(5) -0.020(5)
C8_11 0.042(5) 0.047(5) 0.029(4) 0.009(4) -0.014(4) -0.008(4)
C1_12 0.024(4) 0.032(4) 0.033(4) -0.009(3) -0.010(3) 0.001(3)
C2_12 0.028(4) 0.030(4) 0.030(4) -0.008(3) -0.007(3) 0.000(3)
C3_12 0.018(3) 0.028(4) 0.039(4) 0.001(3) -0.002(3) 0.000(3)
C4_12 0.040(5) 0.039(5) 0.043(5) 0.007(4) -0.010(4) -0.007(4)
C5_12 0.066(7) 0.039(5) 0.065(7) 0.002(5) -0.022(5) -0.020(5)
C6_12 0.058(6) 0.031(5) 0.079(8) 0.017(5) 0.007(6) -0.013(5)
C7_12 0.055(6) 0.054(6) 0.036(5) 0.017(5) 0.002(4) 0.000(5)
C8_12 0.032(4) 0.040(5) 0.033(4) 0.007(4) 0.003(3) -0.003(4)
C1_13 0.035(4) 0.023(4) 0.021(4) -0.005(3) -0.013(3) 0.000(3)
C2_13 0.029(4) 0.024(4) 0.021(3) -0.003(3) -0.005(3) -0.002(3)
C3_13 0.027(4) 0.021(3) 0.025(4) 0.003(3) -0.009(3) -0.003(3)
C4_13 0.026(4) 0.056(5) 0.028(4) -0.011(4) -0.005(3) 0.002(4)
C5_13 0.018(4) 0.062(6) 0.054(6) -0.013(5) -0.015(4) 0.002(4)
C6_13 0.048(5) 0.039(5) 0.052(6) -0.004(4) -0.032(4) -0.005(4)
C7_13 0.055(5) 0.035(4) 0.026(4) -0.007(3) -0.017(4) 0.002(4)
C8_13 0.026(4) 0.037(4) 0.033(4) -0.004(4) -0.012(3) 0.003(3)
C1_14 0.022(3) 0.030(4) 0.022(4) 0.002(3) -0.005(3) 0.001(3)
C2_14 0.022(3) 0.035(4) 0.019(3) -0.003(3) -0.004(3) 0.007(3)
C3_14 0.028(4) 0.020(3) 0.028(4) -0.002(3) -0.005(3) 0.004(3)
C4_14 0.035(4) 0.034(4) 0.035(4) 0.001(4) -0.011(4) -0.001(4)
C5_14 0.041(5) 0.031(4) 0.055(6) 0.003(4) -0.021(4) -0.004(4)
C6_14 0.031(4) 0.039(5) 0.053(6) 0.013(4) -0.011(4) -0.010(4)
C7_14 0.040(5) 0.036(5) 0.043(5) 0.000(4) -0.008(4) 0.004(4)
C8_14 0.030(4) 0.039(5) 0.027(4) 0.001(3) -0.006(3) -0.001(3)
C1_15 0.022(3) 0.031(4) 0.026(4) -0.002(3) -0.005(3) 0.007(3)
C2_15 0.026(4) 0.035(4) 0.022(4) -0.007(3) -0.007(3) 0.004(3)
C3_15 0.047(5) 0.033(4) 0.037(5) -0.011(4) -0.022(4) 0.004(4)
C4_15 0.070(7) 0.070(7) 0.048(6) -0.040(5) -0.013(5) -0.005(6)
C5_15 0.104(10) 0.077(8) 0.076(8) -0.057(7) -0.020(7) 0.004(7)
C6_15 0.115(11) 0.044(6) 0.102(10) -0.034(7) -0.051(9) -0.002(7)
C7_15 0.107(10) 0.036(6) 0.088(9) -0.004(6) -0.049(8) -0.017(6)
C8_15 0.067(6) 0.035(5) 0.050(6) -0.002(4) -0.028(5) -0.005(5)
B1_16 0.103(9) 0.059(7) 0.082(8) -0.011(5) -0.061(6) 0.010(5)
F1_16 0.182(9) 0.144(7) 0.084(6) 0.012(5) -0.063(6) -0.093(7)
F2_16 0.147(7) 0.071(5) 0.116(6) 0.007(4) -0.077(5) -0.024(5)
F3_16 0.243(13) 0.242(13) 0.138(8) -0.105(9) -0.111(8) 0.159(10)
F4_16 0.116(6) 0.103(6) 0.128(7) 0.016(5) -0.082(6) 0.005(5)
C1_20 0.052(6) 0.064(7) 0.071(8) 0.021(6) -0.019(6) -0.014(5)
C2_20 0.18(2) 0.086(11) 0.090(12) -0.021(9) -0.056(13) 0.055(13)
C3_20 0.107(11) 0.055(8) 0.088(10) -0.007(7) -0.027(8) 0.014(7)
C4_20 0.092(12) 0.090(12) 0.19(2) -0.023(12) -0.045(12) 0.029(10)
C5_20 0.126(14) 0.092(11) 0.129(15) -0.045(11) 0.031(11) -0.035(11)
C6_20 0.19(2) 0.100(13) 0.134(16) -0.049(12) -0.093(15) 0.048(13)
O1_20 0.044(4) 0.056(4) 0.075(5) 0.010(4) -0.025(4) -0.014(3)
O2_20 0.209(14) 0.067(7) 0.172(12) 0.009(7) -0.149(12) -0.018(8)
O3_20 0.132(9) 0.062(6) 0.104(8) -0.018(5) -0.029(7) 0.011(6)
O4_20 0.121(10) 0.152(11) 0.116(10) -0.014(8) -0.024(8) 0.040(9)
O5_20 0.088(6) 0.079(6) 0.078(6) -0.001(5) -0.001(5) 0.005(5)
O6_20 0.31(2) 0.153(12) 0.081(9) -0.023(9) -0.035(11) 0.099(14)
O7_20 0.148(11) 0.173(12) 0.123(10) -0.066(9) -0.059(8) 0.077(9)
B1_17 0.043(8) 0.081(13) 0.060(11) -0.009(9) -0.003(9) 0.028(9)
F1_17 0.16(2) 0.122(16) 0.143(19) -0.068(14) -0.036(16) 0.088(16)
F2_17 0.077(14) 0.17(2) 0.143(17) 0.082(18) 0.003(14) 0.023(16)
F3_17 0.040(7) 0.072(11) 0.19(2) 0.021(14) -0.019(10) 0.004(7)
F4_17 0.19(2) 0.18(2) 0.075(11) -0.020(11) -0.024(11) -0.112(17)
B1_18 0.077(14) 0.073(11) 0.084(13) 0.013(12) -0.023(9) 0.020(9)
F1_18 0.119(18) 0.20(3) 0.089(12) 0.016(12) -0.007(10) 0.057(15)
F2_18 0.078(13) 0.061(8) 0.183(19) -0.010(10) -0.027(11) 0.017(8)
F3_18 0.077(11) 0.056(10) 0.26(3) -0.006(13) -0.030(12) 0.021(9)
F4_18 0.29(3) 0.108(15) 0.19(2) -0.015(16) -0.16(2) 0.001(16)

loop_
_atom_type_symbol
_atom_type_description
_atom_type_scat_dispersion_real
_atom_type_scat_dispersion_imag
_atom_type_scat_source
C C 0.0033 0.0016 'International Tables Vol C Tables 4.2.6.8 and 6.1.1.4'
Ag Ag -0.8971 1.1015 'International Tables Vol C Tables 4.2.6.8 and 6.1.1.4'
F F 0.0171 0.0103 'International Tables Vol C Tables 4.2.6.8 and 6.1.1.4'
O O 0.0106 0.0060 'International Tables Vol C Tables 4.2.6.8 and 6.1.1.4'
P P 0.1023 0.0942 'International Tables Vol C Tables 4.2.6.8 and 6.1.1.4'
Cr Cr 0.3209 0.6236 'International Tables Vol C Tables 4.2.6.8 and 6.1.1.4'
B B 0.0013 0.0007 'International Tables Vol C Tables 4.2.6.8 and 6.1.1.4'
H H 0.0000 0.0000 'International Tables Vol C Tables 4.2.6.8 and 6.1.1.4'

loop_
_geom_angle_atom_site_label_1
_geom_angle_atom_site_label_2
_geom_angle_atom_site_label_3
_geom_angle
_geom_angle_site_symmetry_1
_geom_angle_site_symmetry_3
_geom_angle_publ_flag
C1_14 Ag01 O1_5 132.7(2) . . ?
C1_14 Ag01 O2_6 125.1(2) . . ?
O1_5 Ag01 O2_6 95.84(16) . . ?
C1_14 Ag01 O1 104.2(2) . . ?
O1_5 Ag01 O1 80.97(17) . . ?
O2_6 Ag01 O1 107.95(16) . . ?
C1_14 Ag01 Ag02 50.63(18) . . ?
O1_5 Ag01 Ag02 171.12(13) . . ?
O2_6 Ag01 Ag02 85.80(11) . . ?
O1 Ag01 Ag02 90.22(11) . . ?
C1_14 Ag01 Ag0E 51.97(18) . . ?
O1_5 Ag01 Ag0E 83.28(12) . . ?
O2_6 Ag01 Ag0E 169.44(12) . . ?
O1 Ag01 Ag0E 82.35(12) . . ?
Ag02 Ag01 Ag0E 96.69(2) . . ?
C1_14 Ag02 O2_7 131.3(2) . . ?
C1_14 Ag02 O1_6 127.3(2) . . ?
O2_7 Ag02 O1_6 97.92(16) . . ?
C1_14 Ag02 Ag01 49.58(18) . . ?
O2_7 Ag02 Ag01 166.41(12) . . ?
O1_6 Ag02 Ag01 87.44(11) . . ?
C1_14 Ag02 Ag0I 50.97(19) . . ?
O2_7 Ag02 Ag0I 89.30(12) . . ?
O1_6 Ag02 Ag0I 166.52(12) . . ?
Ag01 Ag02 Ag0I 83.14(2) . . ?
C1_14 Ag02 Ag05 145.44(19) . . ?
O2_7 Ag02 Ag05 45.47(12) . . ?
O1_6 Ag02 Ag05 80.40(11) . . ?
Ag01 Ag02 Ag05 124.20(2) . . ?
Ag0I Ag02 Ag05 96.95(2) . . ?
C1_11 Ag03 O2_4 118.1(2) . . ?
C1_11 Ag03 C1_12 125.3(3) . . ?
O2_4 Ag03 C1_12 98.0(2) . . ?
C1_11 Ag03 Ag04 49.03(18) . . ?
O2_4 Ag03 Ag04 158.76(13) . . ?
C1_12 Ag03 Ag04 103.20(18) . . ?
C1_11 Ag03 Ag08 165.86(19) . . ?
O2_4 Ag03 Ag08 75.43(14) . . ?
C1_12 Ag03 Ag08 44.06(18) . . ?
Ag04 Ag03 Ag08 119.46(3) . . ?
C1_11 Ag03 Ag07 45.47(18) . . ?
O2_4 Ag03 Ag07 97.12(13) . . ?
C1_12 Ag03 Ag07 164.91(18) . . ?
Ag04 Ag03 Ag07 61.710(19) . . ?
Ag08 Ag03 Ag07 141.75(3) . . ?
C1_11 Ag03 Ag0A 104.45(18) . . ?
O2_4 Ag03 Ag0A 136.43(14) . . ?
C1_12 Ag03 Ag0A 45.71(18) . . ?
Ag04 Ag03 Ag0A 62.165(19) . . ?
Ag08 Ag03 Ag0A 61.572(19) . . ?
Ag07 Ag03 Ag0A 120.58(2) . . ?
C1_11 Ag04 O2_3 127.1(2) . . ?
C1_11 Ag04 O1_2 117.7(2) . . ?
O2_3 Ag04 O1_2 96.98(17) . . ?
C1_11 Ag04 O2 135.6(2) . . ?
O2_3 Ag04 O2 86.45(17) . . ?
O1_2 Ag04 O2 79.40(16) . . ?
C1_11 Ag04 Ag03 49.29(18) . . ?
O2_3 Ag04 Ag03 158.19(13) . . ?
O1_2 Ag04 Ag03 102.85(11) . . ?
O2 Ag04 Ag03 88.34(11) . . ?
C1_11 Ag04 Ag07 45.17(18) . . ?
O2_3 Ag04 Ag07 100.56(12) . . ?
O1_2 Ag04 Ag07 161.32(11) . . ?
O2 Ag04 Ag07 107.93(11) . . ?
Ag03 Ag04 Ag07 61.119(19) . . ?
C1_11 Ag04 Ag0A 105.58(18) . . ?
O2_3 Ag04 Ag0A 127.26(12) . . ?
O1_2 Ag04 Ag0A 49.61(11) . . ?
O2 Ag04 Ag0A 52.47(11) . . ?
Ag03 Ag04 Ag0A 63.172(19) . . ?
Ag07 Ag04 Ag0A 120.97(2) . . ?
C1_13 Ag05 O1_1 121.2(2) . . ?
C1_13 Ag05 O2_7 119.4(2) . . ?
O1_1 Ag05 O2_7 104.56(17) . . ?
C1_13 Ag05 O4 137.9(2) . . ?
O1_1 Ag05 O4 83.45(17) . . ?
O2_7 Ag05 O4 80.05(16) . . ?
C1_13 Ag05 Ag06 48.94(17) . . ?
O1_1 Ag05 Ag06 152.78(13) . . ?
O2_7 Ag05 Ag06 101.32(11) . . ?
O4 Ag05 Ag06 92.93(12) . . ?
C1_13 Ag05 Ag08 46.56(19) . . ?
O1_1 Ag05 Ag08 92.85(13) . . ?
O2_7 Ag05 Ag08 162.46(12) . . ?
O4 Ag05 Ag08 104.44(11) . . ?
Ag06 Ag05 Ag08 61.84(2) . . ?
C1_13 Ag05 Ag02 117.18(18) . . ?
O1_1 Ag05 Ag02 121.62(13) . . ?
O2_7 Ag05 Ag02 43.42(11) . . ?
O4 Ag05 Ag02 50.14(11) . . ?
Ag06 Ag05 Ag02 73.44(2) . . ?
Ag08 Ag05 Ag02 127.51(2) . . ?
C1_13 Ag06 O1_4 136.2(2) . . ?
C1_13 Ag06 O1_6 126.9(2) . . ?
O1_4 Ag06 O1_6 95.15(17) . . ?
C1_13 Ag06 Ag05 50.2(2) . . ?
O1_4 Ag06 Ag05 150.20(13) . . ?
O1_6 Ag06 Ag05 94.07(12) . . ?
C1_13 Ag06 Ag08 46.78(19) . . ?
O1_4 Ag06 Ag08 100.85(12) . . ?
O1_6 Ag06 Ag08 153.68(12) . . ?
Ag05 Ag06 Ag08 62.15(2) . . ?
C1_15 Ag07 C1_11 176.2(3) . . ?
C1_15 Ag07 Ag0D 48.32(19) . . ?
C1_11 Ag07 Ag0D 134.84(19) . . ?
C1_15 Ag07 Ag0B 49.6(2) . . ?
C1_11 Ag07 Ag0B 132.59(18) . . ?
Ag0D Ag07 Ag0B 62.37(2) . . ?
C1_15 Ag07 Ag03 134.7(2) . . ?
C1_11 Ag07 Ag03 47.25(18) . . ?
Ag0D Ag07 Ag03 120.47(3) . . ?
Ag0B Ag07 Ag03 85.36(2) . . ?
C1_15 Ag07 Ag04 136.78(19) . . ?
C1_11 Ag07 Ag04 46.70(18) . . ?
Ag0D Ag07 Ag04 88.72(2) . . ?
Ag0B Ag07 Ag04 111.85(2) . . ?
Ag03 Ag07 Ag04 57.171(18) . . ?
C1_12 Ag08 C1_13 172.7(3) . . ?
C1_12 Ag08 Ag03 51.1(2) . . ?
C1_13 Ag08 Ag03 135.53(17) . . ?
C1_12 Ag08 Ag06 141.0(2) . . ?
C1_13 Ag08 Ag06 45.84(17) . . ?
Ag03 Ag08 Ag06 89.89(2) . . ?
C1_12 Ag08 Ag05 136.4(2) . . ?
C1_13 Ag08 Ag05 46.77(19) . . ?
Ag03 Ag08 Ag05 117.93(2) . . ?
Ag06 Ag08 Ag05 56.005(18) . . ?
C1_12 Ag08 Ag0A 46.0(2) . . ?
C1_13 Ag08 Ag0A 136.93(19) . . ?
Ag03 Ag08 Ag0A 62.020(19) . . ?
Ag06 Ag08 Ag0A 120.32(2) . . ?
Ag05 Ag08 Ag0A 90.48(2) . . ?
C1_9 Ag09 O1 145.0(2) . . ?
C1_9 Ag09 O1_3 111.0(2) . . ?
O1 Ag09 O1_3 84.64(17) . . ?
C1_9 Ag09 O2_5 113.4(2) . . ?
O1 Ag09 O2_5 98.72(16) . . ?
O1_3 Ag09 O2_5 84.51(16) . . ?
C1_9 Ag09 Ag0F 53.71(18) . . ?
O1 Ag09 Ag0F 99.67(12) . . ?
O1_3 Ag09 Ag0F 84.03(12) . . ?
O2_5 Ag09 Ag0F 157.27(12) . . ?
C1_9 Ag09 Ag0J 53.08(19) . . ?
O1 Ag09 Ag0J 153.33(13) . . ?
O1_3 Ag09 Ag0J 107.77(12) . . ?
O2_5 Ag09 Ag0J 60.41(11) . . ?
Ag0F Ag09 Ag0J 104.95(3) . . ?
C1_9 Ag09 Ag0C 47.3(2) . . ?
O1 Ag09 Ag0C 101.74(12) . . ?
O1_3 Ag09 Ag0C 143.65(12) . . ?
O2_5 Ag09 Ag0C 128.65(12) . . ?
Ag0F Ag09 Ag0C 59.65(2) . . ?
Ag0J Ag09 Ag0C 82.40(2) . . ?
C1_9 Ag09 Ag0E 110.72(18) . . ?
O1 Ag09 Ag0E 80.94(13) . . ?
O1_3 Ag09 Ag0E 125.35(12) . . ?
O2_5 Ag09 Ag0E 46.85(12) . . ?
Ag0F Ag09 Ag0E 150.29(3) . . ?
Ag0J Ag09 Ag0E 72.61(2) . . ?
Ag0C Ag09 Ag0E 90.97(2) . . ?
C1_12 Ag0A O2_1 131.9(2) . . ?
C1_12 Ag0A O1_2 116.2(2) . . ?
O2_1 Ag0A O1_2 102.88(16) . . ?
C1_12 Ag0A O2 126.8(2) . . ?
O2_1 Ag0A O2 86.18(17) . . ?
O1_2 Ag0A O2 78.53(15) . . ?
C1_12 Ag0A C2_12 28.1(2) . . ?
O2_1 Ag0A C2_12 131.8(2) . . ?
O1_2 Ag0A C2_12 93.27(19) . . ?
O2 Ag0A C2_12 141.9(2) . . ?
C1_12 Ag0A Ag04 97.73(19) . . ?
O2_1 Ag0A Ag04 129.79(12) . . ?
O1_2 Ag0A Ag04 48.72(11) . . ?
O2 Ag0A Ag04 52.06(11) . . ?
C2_12 Ag0A Ag04 94.79(17) . . ?
C1_12 Ag0A Ag08 41.35(18) . . ?
O2_1 Ag0A Ag08 106.42(12) . . ?
O1_2 Ag0A Ag08 150.59(11) . . ?
O2 Ag0A Ag08 100.84(11) . . ?
C2_12 Ag0A Ag08 68.88(15) . . ?
Ag04 Ag0A Ag08 107.70(2) . . ?
C1_12 Ag0A Ag03 47.40(19) . . ?
O2_1 Ag0A Ag03 156.65(13) . . ?
O1_2 Ag0A Ag03 94.75(11) . . ?
O2 Ag0A Ag03 82.41(11) . . ?
C2_12 Ag0A Ag03 61.05(16) . . ?
Ag04 Ag0A Ag03 54.663(17) . . ?
Ag08 Ag0A Ag03 56.408(18) . . ?
C1_15 Ag0B O1_4 134.7(2) . . ?
C1_15 Ag0B O2_6 118.9(2) . . ?
O1_4 Ag0B O2_6 97.96(16) . . ?
C1_15 Ag0B Ag07 45.58(18) . . ?
O1_4 Ag0B Ag07 105.21(12) . . ?
O2_6 Ag0B Ag07 155.84(11) . . ?
C1_15 Ag0B Ag0D 46.05(18) . . ?
O1_4 Ag0B Ag0D 158.03(13) . . ?
O2_6 Ag0B Ag0D 97.26(11) . . ?
Ag07 Ag0B Ag0D 58.588(19) . . ?
C1_10 Ag0C C1_9 158.3(3) . . ?
C1_10 Ag0C O1_8 90.5(2) . . ?
C1_9 Ag0C O1_8 107.4(2) . . ?
C1_10 Ag0C Ag0G 49.39(18) . . ?
C1_9 Ag0C Ag0G 118.46(18) . . ?
O1_8 Ag0C Ag0G 132.05(13) . . ?
C1_10 Ag0C Ag0F 115.10(18) . . ?
C1_9 Ag0C Ag0F 52.68(18) . . ?
O1_8 Ag0C Ag0F 149.73(13) . . ?
Ag0G Ag0C Ag0F 66.67(2) . . ?
C1_10 Ag0C Ag09 147.1(2) . . ?
C1_9 Ag0C Ag09 47.14(19) . . ?
O1_8 Ag0C Ag09 91.96(13) . . ?
Ag0G Ag0C Ag09 108.69(3) . . ?
Ag0F Ag0C Ag09 57.788(19) . . ?
C1_15 Ag0D O1_3 145.1(2) . . ?
C1_15 Ag0D O1_5 110.4(2) . . ?
O1_3 Ag0D O1_5 97.92(17) . . ?
C1_15 Ag0D O1 124.9(2) . . ?
O1_3 Ag0D O1 80.09(17) . . ?
O1_5 Ag0D O1 77.20(16) . . ?
C1_15 Ag0D Ag07 45.95(19) . . ?
O1_3 Ag0D Ag07 111.00(12) . . ?
O1_5 Ag0D Ag07 150.50(12) . . ?
O1 Ag0D Ag07 101.51(11) . . ?
C1_15 Ag0D Ag0B 47.66(19) . . ?
O1_3 Ag0D Ag0B 153.45(13) . . ?
O1_5 Ag0D Ag0B 92.34(11) . . ?
O1 Ag0D Ag0B 78.41(11) . . ?
Ag07 Ag0D Ag0B 59.044(19) . . ?
O2_8 Ag0E O2_5 88.63(18) . . ?
O2_8 Ag0E C1_14 134.4(2) . . ?
O2_5 Ag0E C1_14 136.0(2) . . ?
O2_8 Ag0E C2_14 118.4(2) . . ?
O2_5 Ag0E C2_14 146.9(2) . . ?
C1_14 Ag0E C2_14 29.0(2) . . ?
O2_8 Ag0E Ag01 166.66(13) . . ?
O2_5 Ag0E Ag01 87.42(12) . . ?
C1_14 Ag0E Ag01 48.62(17) . . ?
C2_14 Ag0E Ag01 70.17(15) . . ?
O2_8 Ag0E Ag0I 93.98(13) . . ?
O2_5 Ag0E Ag0I 138.36(13) . . ?
C1_14 Ag0E Ag0I 48.88(19) . . ?
C2_14 Ag0E Ag0I 63.28(16) . . ?
Ag01 Ag0E Ag0I 80.64(2) . . ?
O2_8 Ag0E Ag09 86.92(13) . . ?
O2_5 Ag0E Ag09 51.99(12) . . ?
C1_14 Ag0E Ag09 111.65(16) . . ?
C2_14 Ag0E Ag09 140.45(15) . . ?
Ag01 Ag0E Ag09 80.61(2) . . ?
Ag0I Ag0E Ag09 86.61(2) . . ?
O2_2 Ag0F O2_3 104.36(16) . . ?
O2_2 Ag0F C1_9 132.6(2) . . ?
O2_3 Ag0F C1_9 122.2(2) . . ?
O2_2 Ag0F Ag09 150.18(12) . . ?
O2_3 Ag0F Ag09 87.79(12) . . ?
C1_9 Ag0F Ag09 48.83(18) . . ?
O2_2 Ag0F Ag0C 96.49(12) . . ?
O2_3 Ag0F Ag0C 147.05(13) . . ?
C1_9 Ag0F Ag0C 48.12(18) . . ?
Ag09 Ag0F Ag0C 62.56(2) . . ?
O2_2 Ag0F Ag0G 47.44(12) . . ?
O2_3 Ag0F Ag0G 126.55(11) . . ?
C1_9 Ag0F Ag0G 102.49(18) . . ?
Ag09 Ag0F Ag0G 103.51(3) . . ?
Ag0C Ag0F Ag0G 55.045(19) . . ?
C1_10 Ag0G O2_1 119.1(2) . . ?
C1_10 Ag0G O2_2 135.1(2) . . ?
O2_1 Ag0G O2_2 102.10(16) . . ?
C1_10 Ag0G Ag0C 50.3(2) . . ?
O2_1 Ag0G Ag0C 153.80(13) . . ?
O2_2 Ag0G Ag0C 98.23(12) . . ?
C1_10 Ag0G Ag0H 49.2(2) . . ?
O2_1 Ag0G Ag0H 80.51(12) . . ?
O2_2 Ag0G Ag0H 166.86(12) . . ?
Ag0C Ag0G Ag0H 76.06(2) . . ?
C1_10 Ag0G Ag0F 107.7(2) . . ?
O2_1 Ag0G Ag0F 129.83(12) . . ?
O2_2 Ag0G Ag0F 46.07(12) . . ?
Ag0C Ag0G Ag0F 58.281(19) . . ?
Ag0H Ag0G Ag0F 122.74(3) . . ?
C1_10 Ag0H O1_7 118.7(2) . . ?
C1_10 Ag0H O1_1 128.0(2) . . ?
O1_7 Ag0H O1_1 111.45(16) . . ?
C1_10 Ag0H O4 114.0(2) . . ?
O1_7 Ag0H O4 87.30(16) . . ?
O1_1 Ag0H O4 79.84(16) . . ?
C1_10 Ag0H C2_10 27.5(2) . . ?
O1_7 Ag0H C2_10 101.1(2) . . ?
O1_1 Ag0H C2_10 131.5(2) . . ?
O4 Ag0H C2_10 138.1(2) . . ?
C1_10 Ag0H Ag0G 45.65(17) . . ?
O1_7 Ag0H Ag0G 156.52(12) . . ?
O1_1 Ag0H Ag0G 89.48(12) . . ?
O4 Ag0H Ag0G 86.06(11) . . ?
C2_10 Ag0H Ag0G 69.96(16) . . ?
C1_10 Ag0H Ag0I 92.96(19) . . ?
O1_7 Ag0H Ag0I 48.36(12) . . ?
O1_1 Ag0H Ag0I 132.24(11) . . ?
O4 Ag0H Ag0I 59.34(11) . . ?
C2_10 Ag0H Ag0I 96.21(17) . . ?
Ag0G Ag0H Ag0I 109.66(3) . . ?
C1_14 Ag0I O1_8 123.0(2) . . ?
C1_14 Ag0I O1_7 122.5(2) . . ?
O1_8 Ag0I O1_7 109.94(18) . . ?
C1_14 Ag0I Ag02 50.15(17) . . ?
O1_8 Ag0I Ag02 163.50(14) . . ?
O1_7 Ag0I Ag02 83.52(12) . . ?
C1_14 Ag0I Ag0E 50.32(18) . . ?
O1_8 Ag0I Ag0E 74.04(14) . . ?
O1_7 Ag0I Ag0E 168.40(12) . . ?
Ag02 Ag0I Ag0E 94.68(2) . . ?
C1_14 Ag0I Ag0H 141.75(17) . . ?
O1_8 Ag0I Ag0H 89.23(13) . . ?
O1_7 Ag0I Ag0H 49.06(11) . . ?
Ag02 Ag0I Ag0H 92.97(2) . . ?
Ag0E Ag0I Ag0H 142.53(3) . . ?
O5 Ag0J C1_9 147.7(3) . . ?
O5 Ag0J O2_8 104.0(3) . . ?
C1_9 Ag0J O2_8 105.4(2) . . ?
O5 Ag0J C2_9 121.9(3) . . ?
C1_9 Ag0J C2_9 28.3(2) . . ?
O2_8 Ag0J C2_9 119.2(2) . . ?
O5 Ag0J Ag09 144.8(3) . . ?
C1_9 Ag0J Ag09 48.04(17) . . ?
O2_8 Ag0J Ag09 89.83(12) . . ?
C2_9 Ag0J Ag09 75.22(15) . . ?
O3 Cr1 O2 109.8(3) . . ?
O3 Cr1 O4 109.2(3) . . ?
O2 Cr1 O4 109.7(2) . . ?
O3 Cr1 O1 108.9(3) . . ?
O2 Cr1 O1 109.8(2) . . ?
O4 Cr1 O1 109.4(2) . . ?
Cr1 O1 Ag09 122.1(3) . . ?
Cr1 O1 Ag01 115.7(2) . . ?
Ag09 O1 Ag01 109.94(19) . . ?
Cr1 O1 Ag0D 122.5(3) . . ?
Ag09 O1 Ag0D 91.65(16) . . ?
Ag01 O1 Ag0D 88.27(15) . . ?
Cr1 O2 Ag04 111.8(2) . . ?
Cr1 O2 Ag0A 116.8(2) . . ?
Ag04 O2 Ag0A 75.47(13) . . ?
Cr1 O4 Ag05 114.7(2) . . ?
Cr1 O4 Ag0H 131.5(3) . . ?
Ag05 O4 Ag0H 85.31(15) . . ?
P1_1 O1_1 Ag05 143.7(3) . . ?
P1_1 O1_1 Ag0H 104.4(3) . . ?
Ag05 O1_1 Ag0H 96.04(17) . . ?
P1_1 O2_1 Ag0A 117.5(3) . . ?
P1_1 O2_1 Ag0G 120.6(3) . . ?
Ag0A O2_1 Ag0G 101.00(18) . . ?
C6_1 C1_1 C2_1 118.8(6) . . ?
C6_1 C1_1 P1_1 121.4(5) . . ?
C2_1 C1_1 P1_1 119.6(5) . . ?
C3_1 C2_1 C1_1 120.4(7) . . ?
C2_1 C3_1 C4_1 120.4(7) . . ?
C5_1 C4_1 C3_1 119.8(7) . . ?
C4_1 C5_1 C6_1 119.9(7) . . ?
C1_1 C6_1 C5_1 120.6(7) . . ?
C8_1 C7_1 C12_1 119.2(6) . . ?
C8_1 C7_1 P1_1 123.0(5) . . ?
C12_1 C7_1 P1_1 117.9(5) . . ?
C10_1 C8_1 C7_1 120.1(7) . . ?
C10_1 C9_1 C11_1 119.9(7) . . ?
C9_1 C10_1 C8_1 120.7(8) . . ?
C9_1 C11_1 C12_1 119.8(7) . . ?
C11_1 C12_1 C7_1 120.3(7) . . ?
O2_1 P1_1 O1_1 117.3(3) . . ?
O2_1 P1_1 C1_1 108.4(3) . . ?
O1_1 P1_1 C1_1 105.1(3) . . ?
O2_1 P1_1 C7_1 106.5(3) . . ?
O1_1 P1_1 C7_1 109.9(3) . . ?
C1_1 P1_1 C7_1 109.5(3) . . ?
P1_2 O1_2 Ag04 128.6(3) . . ?
P1_2 O1_2 Ag0A 117.6(3) . . ?
Ag04 O1_2 Ag0A 81.67(14) . . ?
P1_2 O2_2 Ag0F 123.2(3) . . ?
P1_2 O2_2 Ag0G 122.3(3) . . ?
Ag0F O2_2 Ag0G 86.50(15) . . ?
C6_2 C1_2 C2_2 119.2(6) . . ?
C6_2 C1_2 P1_2 120.2(5) . . ?
C2_2 C1_2 P1_2 120.5(5) . . ?
C3_2 C2_2 C1_2 120.8(7) . . ?
C2_2 C3_2 C4_2 119.1(8) . . ?
C5_2 C4_2 C3_2 119.7(7) . . ?
C4_2 C5_2 C6_2 121.3(8) . . ?
C5_2 C6_2 C1_2 119.8(7) . . ?
C8_2 C7_2 C12_2 119.4(6) . . ?
C8_2 C7_2 P1_2 120.4(5) . . ?
C12_2 C7_2 P1_2 120.1(5) . . ?
C7_2 C8_2 C10_2 119.9(7) . . ?
C10_2 C9_2 C11_2 121.3(8) . . ?
C9_2 C10_2 C8_2 119.8(8) . . ?
C9_2 C11_2 C12_2 118.6(8) . . ?
C7_2 C12_2 C11_2 121.0(8) . . ?
O1_2 P1_2 O2_2 117.9(3) . . ?
O1_2 P1_2 C7_2 108.7(3) . . ?
O2_2 P1_2 C7_2 106.4(3) . . ?
O1_2 P1_2 C1_2 108.6(3) . . ?
O2_2 P1_2 C1_2 106.3(3) . . ?
C7_2 P1_2 C1_2 108.7(3) . . ?
P1_3 O1_3 Ag0D 117.4(3) . . ?
P1_3 O1_3 Ag09 117.7(3) . . ?
Ag0D O1_3 Ag09 97.50(18) . . ?
P1_3 O2_3 Ag04 131.0(3) . . ?
P1_3 O2_3 Ag0F 108.7(3) . . ?
Ag04 O2_3 Ag0F 103.73(18) . . ?
C6_3 C1_3 C2_3 119.6(6) . . ?
C6_3 C1_3 P1_3 122.3(5) . . ?
C2_3 C1_3 P1_3 118.0(5) . . ?
C1_3 C2_3 C3_3 119.6(8) . . ?
C4_3 C3_3 C2_3 119.6(8) . . ?
C5_3 C4_3 C3_3 120.7(8) . . ?
C4_3 C5_3 C6_3 120.3(8) . . ?
C5_3 C6_3 C1_3 120.2(7) . . ?
C8_3 C7_3 C12_3 120.5(7) . . ?
C8_3 C7_3 P1_3 120.4(6) . . ?
C12_3 C7_3 P1_3 119.1(6) . . ?
C7_3 C8_3 C10_3 119.7(8) . . ?
C11_3 C9_3 C10_3 121.1(8) . . ?
C9_3 C10_3 C8_3 119.1(8) . . ?
C9_3 C11_3 C12_3 120.2(9) . . ?
C11_3 C12_3 C7_3 119.3(8) . . ?
O2_3 P1_3 O1_3 116.6(3) . . ?
O2_3 P1_3 C7_3 105.8(3) . . ?
O1_3 P1_3 C7_3 107.5(3) . . ?
O2_3 P1_3 C1_3 109.6(3) . . ?
O1_3 P1_3 C1_3 107.1(3) . . ?
C7_3 P1_3 C1_3 110.1(3) . . ?
P1_4 O1_4 Ag06 121.9(3) . . ?
P1_4 O1_4 Ag0B 117.7(3) . . ?
Ag06 O1_4 Ag0B 104.26(19) . . ?
P1_4 O2_4 Ag03 124.5(3) . . ?
C6_4 C1_4 C2_4 118.6(6) . . ?
C6_4 C1_4 P1_4 119.9(5) . . ?
C2_4 C1_4 P1_4 121.4(5) . . ?
C3_4 C2_4 C1_4 120.4(7) . . ?
C2_4 C3_4 C4_4 119.6(8) . . ?
C5_4 C4_4 C3_4 121.0(8) . . ?
C4_4 C5_4 C6_4 119.6(8) . . ?
C5_4 C6_4 C1_4 120.7(8) . . ?
C8_4 C7_4 C12_4 120.1(7) . . ?
C8_4 C7_4 P1_4 118.9(5) . . ?
C12_4 C7_4 P1_4 120.9(6) . . ?
C7_4 C8_4 C10_4 119.2(7) . . ?
C10_4 C9_4 C11_4 121.0(9) . . ?
C9_4 C10_4 C8_4 120.0(8) . . ?
C12_4 C11_4 C9_4 118.7(8) . . ?
C7_4 C12_4 C11_4 121.0(8) . . ?
O2_4 P1_4 O1_4 117.1(3) . . ?
O2_4 P1_4 C1_4 111.2(3) . . ?
O1_4 P1_4 C1_4 106.4(3) . . ?
O2_4 P1_4 C7_4 108.5(3) . . ?
O1_4 P1_4 C7_4 106.7(3) . . ?
C1_4 P1_4 C7_4 106.3(4) . . ?
P1_5 O1_5 Ag01 119.4(3) . . ?
P1_5 O1_5 Ag0D 114.9(3) . . ?
Ag01 O1_5 Ag0D 97.22(17) . . ?
P1_5 O2_5 Ag0E 107.6(3) . . ?
P1_5 O2_5 Ag09 120.9(3) . . ?
Ag0E O2_5 Ag09 81.16(16) . . ?
C2_5 C1_5 C6_5 119.9(6) . . ?
C2_5 C1_5 P1_5 119.1(5) . . ?
C6_5 C1_5 P1_5 120.9(6) . . ?
C1_5 C2_5 C3_5 120.3(7) . . ?
C4_5 C3_5 C2_5 119.3(8) . . ?
C3_5 C4_5 C5_5 121.0(8) . . ?
C4_5 C5_5 C6_5 119.7(8) . . ?
C1_5 C6_5 C5_5 119.8(8) . . ?
C8_5 C7_5 C12_5 118.9(7) . . ?
C8_5 C7_5 P1_5 121.3(6) . . ?
C12_5 C7_5 P1_5 119.7(6) . . ?
C7_5 C8_5 C10_5 120.6(8) . . ?
C11_5 C9_5 C10_5 120.2(8) . . ?
C9_5 C10_5 C8_5 119.0(9) . . ?
C9_5 C11_5 C12_5 121.1(9) . . ?
C11_5 C12_5 C7_5 120.1(9) . . ?
O2_5 P1_5 O1_5 116.8(3) . . ?
O2_5 P1_5 C7_5 107.7(3) . . ?
O1_5 P1_5 C7_5 107.9(3) . . ?
O2_5 P1_5 C1_5 109.9(3) . . ?
O1_5 P1_5 C1_5 107.3(3) . . ?
C7_5 P1_5 C1_5 106.7(4) . . ?
P1_6 O1_6 Ag06 126.2(3) . . ?
P1_6 O1_6 Ag02 107.0(2) . . ?
Ag06 O1_6 Ag02 105.65(18) . . ?
P1_6 O2_6 Ag0B 120.3(3) . . ?
P1_6 O2_6 Ag01 110.5(2) . . ?
Ag0B O2_6 Ag01 99.92(18) . . ?
C2_6 C1_6 C6_6 119.4(6) . . ?
C2_6 C1_6 P1_6 120.1(5) . . ?
C6_6 C1_6 P1_6 120.5(5) . . ?
C1_6 C2_6 C3_6 120.7(7) . . ?
C4_6 C3_6 C2_6 119.4(7) . . ?
C5_6 C4_6 C3_6 120.5(7) . . ?
C4_6 C5_6 C6_6 120.3(7) . . ?
C1_6 C6_6 C5_6 119.7(7) . . ?
C12_6 C7_6 C8_6 119.4(6) . . ?
C12_6 C7_6 P1_6 120.1(5) . . ?
C8_6 C7_6 P1_6 120.5(5) . . ?
C7_6 C8_6 C10_6 120.6(7) . . ?
C11_6 C9_6 C10_6 121.2(7) . . ?
C8_6 C10_6 C9_6 118.7(7) . . ?
C9_6 C11_6 C12_6 119.1(7) . . ?
C7_6 C12_6 C11_6 121.1(7) . . ?
O1_6 P1_6 O2_6 116.3(3) . . ?
O1_6 P1_6 C1_6 109.9(3) . . ?
O2_6 P1_6 C1_6 109.2(3) . . ?
O1_6 P1_6 C7_6 107.1(3) . . ?
O2_6 P1_6 C7_6 107.2(3) . . ?
C1_6 P1_6 C7_6 106.6(3) . . ?
P1_7 O1_7 Ag0I 120.8(3) . . ?
P1_7 O1_7 Ag0H 115.1(3) . . ?
Ag0I O1_7 Ag0H 82.57(15) . . ?
P1_7 O2_7 Ag02 112.6(3) . . ?
P1_7 O2_7 Ag05 124.7(3) . . ?
Ag02 O2_7 Ag05 91.11(16) . . ?
C6_7 C1_7 C2_7 119.5(6) . . ?
C6_7 C1_7 P1_7 121.5(5) . . ?
C2_7 C1_7 P1_7 118.9(5) . . ?
C3_7 C2_7 C1_7 120.2(8) . . ?
C4_7 C3_7 C2_7 120.0(8) . . ?
C3_7 C4_7 C5_7 119.4(7) . . ?
C4_7 C5_7 C6_7 121.5(8) . . ?
C5_7 C6_7 C1_7 119.3(7) . . ?
C12_7 C7_7 C8_7 119.4(6) . . ?
C12_7 C7_7 P1_7 120.7(5) . . ?
C8_7 C7_7 P1_7 119.8(5) . . ?
C7_7 C8_7 C10_7 120.2(7) . . ?
C11_7 C9_7 C10_7 119.5(7) . . ?
C8_7 C10_7 C9_7 119.9(7) . . ?
C9_7 C11_7 C12_7 120.1(7) . . ?
C7_7 C12_7 C11_7 120.9(7) . . ?
O1_7 P1_7 O2_7 117.2(3) . . ?
O1_7 P1_7 C1_7 107.7(3) . . ?
O2_7 P1_7 C1_7 109.4(3) . . ?
O1_7 P1_7 C7_7 108.8(3) . . ?
O2_7 P1_7 C7_7 108.4(3) . . ?
C1_7 P1_7 C7_7 104.7(3) . . ?
P1_8 O1_8 Ag0I 120.6(3) . . ?
P1_8 O1_8 Ag0C 125.1(3) . . ?
Ag0I O1_8 Ag0C 101.61(19) . . ?
P1_8 O2_8 Ag0E 107.6(3) . . ?
P1_8 O2_8 Ag0J 116.1(3) . . ?
Ag0E O2_8 Ag0J 97.44(17) . . ?
C6_8 C1_8 C2_8 120.2(7) . . ?
C6_8 C1_8 P1_8 120.7(6) . . ?
C2_8 C1_8 P1_8 119.1(6) . . ?
C3_8 C2_8 C1_8 119.9(8) . . ?
C2_8 C3_8 C4_8 118.6(9) . . ?
C5_8 C4_8 C3_8 123.0(9) . . ?
C4_8 C5_8 C6_8 118.8(9) . . ?
C5_8 C6_8 C1_8 119.5(8) . . ?
C8_8 C7_8 C12_8 119.5(7) . . ?
C8_8 C7_8 P1_8 120.1(6) . . ?
C12_8 C7_8 P1_8 120.3(6) . . ?
C7_8 C8_8 C10_8 120.0(9) . . ?
C10_8 C9_8 C11_8 121.1(9) . . ?
C9_8 C10_8 C8_8 119.8(9) . . ?
C9_8 C11_8 C12_8 118.1(9) . . ?
C7_8 C12_8 C11_8 121.4(8) . . ?
O1_8 P1_8 O2_8 116.5(3) . . ?
O1_8 P1_8 C1_8 106.2(3) . . ?
O2_8 P1_8 C1_8 109.6(3) . . ?
O1_8 P1_8 C7_8 109.2(3) . . ?
O2_8 P1_8 C7_8 108.0(3) . . ?
C1_8 P1_8 C7_8 107.0(4) . . ?
C2_10 C1_10 Ag0G 147.4(7) . . ?
C2_10 C1_10 Ag0C 130.6(6) . . ?
Ag0G C1_10 Ag0C 80.3(2) . . ?
C2_10 C1_10 Ag0H 93.5(6) . . ?
Ag0G C1_10 Ag0H 85.1(3) . . ?
Ag0C C1_10 Ag0H 106.5(3) . . ?
C1_10 C2_10 C3_10 173.4(9) . . ?
C1_10 C2_10 Ag0H 59.0(5) . . ?
C3_10 C2_10 Ag0H 127.4(5) . . ?
C4_10 C3_10 C8_10 120.0 . . ?
C4_10 C3_10 C2_10 120.3(5) . . ?
C8_10 C3_10 C2_10 119.6(5) . . ?
C3_10 C4_10 C5_10 120.0 . . ?
C4_10 C5_10 C6_10 120.0 . . ?
C7_10 C6_10 C5_10 120.0 . . ?
C8_10 C7_10 C6_10 120.0 . . ?
C7_10 C8_10 C3_10 120.0 . . ?
C2_9 C1_9 Ag09 155.9(7) . . ?
C2_9 C1_9 Ag0C 118.2(6) . . ?
Ag09 C1_9 Ag0C 85.6(3) . . ?
C2_9 C1_9 Ag0F 108.9(6) . . ?
Ag09 C1_9 Ag0F 77.5(2) . . ?
Ag0C C1_9 Ag0F 79.2(2) . . ?
C2_9 C1_9 Ag0J 86.5(5) . . ?
Ag09 C1_9 Ag0J 78.9(2) . . ?
Ag0C C1_9 Ag0J 116.3(3) . . ?
Ag0F C1_9 Ag0J 150.4(4) . . ?
C1_9 C2_9 C3_9 173.9(8) . . ?
C1_9 C2_9 Ag0J 65.2(5) . . ?
C3_9 C2_9 Ag0J 120.9(5) . . ?
C8_9 C3_9 C4_9 118.2(7) . . ?
C8_9 C3_9 C2_9 121.8(7) . . ?
C4_9 C3_9 C2_9 120.0(7) . . ?
C5_9 C4_9 C3_9 121.1(8) . . ?
C6_9 C5_9 C4_9 120.5(9) . . ?
C5_9 C6_9 C7_9 119.7(9) . . ?
C6_9 C7_9 C8_9 120.0(9) . . ?
C3_9 C8_9 C7_9 120.5(8) . . ?
C2_11 C1_11 Ag07 121.1(6) . . ?
C2_11 C1_11 Ag04 123.8(6) . . ?
Ag07 C1_11 Ag04 88.1(2) . . ?
C2_11 C1_11 Ag03 139.4(6) . . ?
Ag07 C1_11 Ag03 87.3(2) . . ?
Ag04 C1_11 Ag03 81.7(2) . . ?
C1_11 C2_11 C3_11 177.7(8) . . ?
C4_11 C3_11 C8_11 120.7(7) . . ?
C4_11 C3_11 C2_11 118.8(7) . . ?
C8_11 C3_11 C2_11 120.5(7) . . ?
C3_11 C4_11 C5_11 119.6(8) . . ?
C6_11 C5_11 C4_11 119.7(8) . . ?
C5_11 C6_11 C7_11 120.8(8) . . ?
C6_11 C7_11 C8_11 119.7(8) . . ?
C3_11 C8_11 C7_11 119.3(8) . . ?
C2_12 C1_12 Ag08 165.7(7) . . ?
C2_12 C1_12 Ag0A 91.4(5) . . ?
Ag08 C1_12 Ag0A 92.7(3) . . ?
C2_12 C1_12 Ag03 109.1(6) . . ?
Ag08 C1_12 Ag03 84.8(2) . . ?
Ag0A C1_12 Ag03 86.9(2) . . ?
C1_12 C2_12 C3_12 179.6(9) . . ?
C1_12 C2_12 Ag0A 60.5(5) . . ?
C3_12 C2_12 Ag0A 119.1(5) . . ?
C4_12 C3_12 C8_12 119.2(7) . . ?
C4_12 C3_12 C2_12 121.2(7) . . ?
C8_12 C3_12 C2_12 119.5(7) . . ?
C3_12 C4_12 C5_12 120.8(8) . . ?
C6_12 C5_12 C4_12 120.3(8) . . ?
C5_12 C6_12 C7_12 120.3(8) . . ?
C6_12 C7_12 C8_12 120.0(8) . . ?
C7_12 C8_12 C3_12 119.4(8) . . ?
C2_13 C1_13 Ag06 147.4(6) . . ?
C2_13 C1_13 Ag08 103.2(5) . . ?
Ag06 C1_13 Ag08 87.4(2) . . ?
C2_13 C1_13 Ag05 129.8(6) . . ?
Ag06 C1_13 Ag05 80.8(2) . . ?
Ag08 C1_13 Ag05 86.7(3) . . ?
C1_13 C2_13 C3_13 177.8(8) . . ?
C4_13 C3_13 C8_13 119.1(6) . . ?
C4_13 C3_13 C2_13 120.5(6) . . ?
C8_13 C3_13 C2_13 120.3(6) . . ?
C3_13 C4_13 C5_13 121.1(7) . . ?
C6_13 C5_13 C4_13 119.4(7) . . ?
C7_13 C6_13 C5_13 120.2(7) . . ?
C6_13 C7_13 C8_13 120.8(7) . . ?
C3_13 C8_13 C7_13 119.3(7) . . ?
C2_14 C1_14 Ag01 129.1(6) . . ?
C2_14 C1_14 Ag02 133.0(6) . . ?
Ag01 C1_14 Ag02 79.8(2) . . ?
C2_14 C1_14 Ag0I 109.1(6) . . ?
Ag01 C1_14 Ag0I 115.9(3) . . ?
Ag02 C1_14 Ag0I 78.9(2) . . ?
C2_14 C1_14 Ag0E 85.6(5) . . ?
Ag01 C1_14 Ag0E 79.4(2) . . ?
Ag02 C1_14 Ag0E 140.7(3) . . ?
Ag0I C1_14 Ag0E 80.8(2) . . ?
C1_14 C2_14 C3_14 174.3(8) . . ?
C1_14 C2_14 Ag0E 65.4(4) . . ?
C3_14 C2_14 Ag0E 120.1(5) . . ?
C8_14 C3_14 C4_14 120.0(6) . . ?
C8_14 C3_14 C2_14 120.1(6) . . ?
C4_14 C3_14 C2_14 119.9(6) . . ?
C5_14 C4_14 C3_14 120.2(7) . . ?
C6_14 C5_14 C4_14 119.3(7) . . ?
C5_14 C6_14 C7_14 122.0(7) . . ?
C6_14 C7_14 C8_14 118.6(7) . . ?
C3_14 C8_14 C7_14 120.0(7) . . ?
C2_15 C1_15 Ag07 165.0(6) . . ?
C2_15 C1_15 Ag0D 108.3(6) . . ?
Ag07 C1_15 Ag0D 85.7(3) . . ?
C2_15 C1_15 Ag0B 101.1(5) . . ?
Ag07 C1_15 Ag0B 84.8(3) . . ?
Ag0D C1_15 Ag0B 86.3(3) . . ?
C1_15 C2_15 C3_15 179.1(8) . . ?
C4_15 C3_15 C8_15 120.1(7) . . ?
C4_15 C3_15 C2_15 121.6(7) . . ?
C8_15 C3_15 C2_15 118.2(7) . . ?
C3_15 C4_15 C5_15 119.7(9) . . ?
C6_15 C5_15 C4_15 120.0(9) . . ?
C5_15 C6_15 C7_15 120.4(9) . . ?
C8_15 C7_15 C6_15 120.6(10) . . ?
C7_15 C8_15 C3_15 119.1(9) . . ?
F3_16 B1_16 F4_16 107.3(9) . . ?
F3_16 B1_16 F1_16 109.6(11) . . ?
F4_16 B1_16 F1_16 110.5(9) . . ?
F3_16 B1_16 F2_16 109.7(10) . . ?
F4_16 B1_16 F2_16 112.2(10) . . ?
F1_16 B1_16 F2_16 107.6(9) . . ?
F3_17 B1_17 F2_17 111.2(16) . . ?
F3_17 B1_17 F4_17 112.1(16) . . ?
F2_17 B1_17 F4_17 112.5(18) . . ?
F3_17 B1_17 F1_17 104.3(16) . . ?
F2_17 B1_17 F1_17 111.0(17) . . ?
F4_17 B1_17 F1_17 105.2(16) . . ?
F1_18 B1_18 F4_18 108.3(17) . . ?
F1_18 B1_18 F3_18 111.3(17) . . ?
F4_18 B1_18 F3_18 110.0(17) . . ?
F1_18 B1_18 F2_18 106.0(17) . . ?
F4_18 B1_18 F2_18 111.2(17) . . ?
F3_18 B1_18 F2_18 109.9(15) . . ?

loop_
_geom_bond_atom_site_label_1
_geom_bond_atom_site_label_2
_geom_bond_distance
_geom_bond_site_symmetry_2
_geom_bond_publ_flag
Ag01 C1_14 2.208(7) . ?
Ag01 O1_5 2.293(5) . ?
Ag01 O2_6 2.342(5) . ?
Ag01 O1 2.503(5) . ?
Ag01 Ag02 2.8545(8) . ?
Ag01 Ag0E 2.8928(8) . ?
Ag02 C1_14 2.242(7) . ?
Ag02 O2_7 2.314(5) . ?
Ag02 O1_6 2.352(5) . ?
Ag02 Ag0I 2.8660(8) . ?
Ag02 Ag05 3.3661(8) . ?
Ag03 C1_11 2.210(7) . ?
Ag03 O2_4 2.315(5) . ?
Ag03 C1_12 2.327(7) . ?
Ag03 Ag04 2.8855(8) . ?
Ag03 Ag08 2.9773(8) . ?
Ag03 Ag07 3.0068(8) . ?
Ag03 Ag0A 3.1564(8) . ?
Ag04 C1_11 2.202(7) . ?
Ag04 O2_3 2.280(5) . ?
Ag04 O1_2 2.376(5) . ?
Ag04 O2 2.548(5) . ?
Ag04 Ag07 3.0237(8) . ?
Ag04 Ag0A 3.1279(8) . ?
Ag05 C1_13 2.191(7) . ?
Ag05 O1_1 2.270(5) . ?
Ag05 O2_7 2.400(5) . ?
Ag05 O4 2.503(5) . ?
Ag05 Ag06 2.8148(8) . ?
Ag05 Ag08 3.0020(8) . ?
Ag06 C1_13 2.150(6) . ?
Ag06 O1_4 2.266(5) . ?
Ag06 O1_6 2.319(4) . ?
Ag06 Ag08 2.9932(8) . ?
Ag07 C1_15 2.103(7) . ?
Ag07 C1_11 2.146(7) . ?
Ag07 Ag0D 2.9183(8) . ?
Ag07 Ag0B 2.9324(8) . ?
Ag08 C1_12 2.079(7) . ?
Ag08 C1_13 2.184(7) . ?
Ag08 Ag0A 3.1433(8) . ?
Ag09 C1_9 2.177(7) . ?
Ag09 O1 2.261(5) . ?
Ag09 O1_3 2.366(5) . ?
Ag09 O2_5 2.499(5) . ?
Ag09 Ag0F 2.8234(8) . ?
Ag09 Ag0J 2.8732(9) . ?
Ag09 Ag0C 2.9617(8) . ?
Ag09 Ag0E 3.1344(8) . ?
Ag0A C1_12 2.263(7) . ?
Ag0A O2_1 2.273(5) . ?
Ag0A O1_2 2.408(5) . ?
Ag0A O2 2.563(5) . ?
Ag0A C2_12 2.598(7) . ?
Ag0B C1_15 2.244(7) . ?
Ag0B O1_4 2.290(5) . ?
Ag0B O2_6 2.341(4) . ?
Ag0B Ag0D 3.0294(8) . ?
Ag0C C1_10 2.166(7) . ?
Ag0C C1_9 2.183(7) . ?
Ag0C O1_8 2.324(5) . ?
Ag0C Ag0G 2.7746(8) . ?
Ag0C Ag0F 2.8797(8) . ?
Ag0D C1_15 2.186(7) . ?
Ag0D O1_3 2.255(5) . ?
Ag0D O1_5 2.418(5) . ?
Ag0D O1 2.574(5) . ?
Ag0E O2_8 2.281(5) . ?
Ag0E O2_5 2.314(5) . ?
Ag0E C1_14 2.318(7) . ?
Ag0E C2_14 2.541(7) . ?
Ag0E Ag0I 2.9729(9) . ?
Ag0F O2_2 2.243(5) . ?
Ag0F O2_3 2.318(5) . ?
Ag0F C1_9 2.331(7) . ?
Ag0F Ag0G 3.1086(8) . ?
Ag0G C1_10 2.137(7) . ?
Ag0G O2_1 2.292(5) . ?
Ag0G O2_2 2.294(5) . ?
Ag0G Ag0H 2.9776(8) . ?
Ag0H C1_10 2.262(8) . ?
Ag0H O1_7 2.348(5) . ?
Ag0H O1_1 2.367(5) . ?
Ag0H O4 2.584(5) . ?
Ag0H C2_10 2.634(8) . ?
Ag0H Ag0I 3.0823(9) . ?
Ag0I C1_14 2.269(7) . ?
Ag0I O1_8 2.278(5) . ?
Ag0I O1_7 2.323(5) . ?
Ag0J O5 2.196(8) . ?
Ag0J C1_9 2.341(7) . ?
Ag0J O2_8 2.458(5) . ?
Ag0J C2_9 2.575(8) . ?
Cr1 O3 1.629(5) . ?
Cr1 O2 1.653(5) . ?
Cr1 O4 1.667(5) . ?
Cr1 O1 1.680(5) . ?
O1_1 P1_1 1.528(5) . ?
O2_1 P1_1 1.517(5) . ?
C1_1 C6_1 1.390(8) . ?
C1_1 C2_1 1.397(8) . ?
C1_1 P1_1 1.800(6) . ?
C2_1 C3_1 1.383(9) . ?
C3_1 C4_1 1.384(10) . ?
C4_1 C5_1 1.383(9) . ?
C5_1 C6_1 1.393(9) . ?
C7_1 C8_1 1.386(9) . ?
C7_1 C12_1 1.398(9) . ?
C7_1 P1_1 1.800(6) . ?
C8_1 C10_1 1.385(9) . ?
C9_1 C10_1 1.377(10) . ?
C9_1 C11_1 1.383(10) . ?
C11_1 C12_1 1.391(9) . ?
O1_2 P1_2 1.507(5) . ?
O2_2 P1_2 1.524(5) . ?
C1_2 C6_2 1.386(8) . ?
C1_2 C2_2 1.387(8) . ?
C1_2 P1_2 1.809(6) . ?
C2_2 C3_2 1.386(9) . ?
C3_2 C4_2 1.391(10) . ?
C4_2 C5_2 1.371(10) . ?
C5_2 C6_2 1.373(9) . ?
C7_2 C8_2 1.380(8) . ?
C7_2 C12_2 1.380(9) . ?
C7_2 P1_2 1.799(6) . ?
C8_2 C10_2 1.401(9) . ?
C9_2 C10_2 1.362(10) . ?
C9_2 C11_2 1.383(10) . ?
C11_2 C12_2 1.392(9) . ?
O1_3 P1_3 1.518(5) . ?
O2_3 P1_3 1.510(5) . ?
C1_3 C6_3 1.389(9) . ?
C1_3 C2_3 1.389(9) . ?
C1_3 P1_3 1.802(6) . ?
C2_3 C3_3 1.402(9) . ?
C3_3 C4_3 1.383(10) . ?
C4_3 C5_3 1.364(10) . ?
C5_3 C6_3 1.384(9) . ?
C7_3 C8_3 1.375(9) . ?
C7_3 C12_3 1.390(9) . ?
C7_3 P1_3 1.801(6) . ?
C8_3 C10_3 1.407(9) . ?
C9_3 C11_3 1.370(11) . ?
C9_3 C10_3 1.374(11) . ?
C11_3 C12_3 1.386(9) . ?
O1_4 P1_4 1.520(5) . ?
O2_4 P1_4 1.502(5) . ?
C1_4 C6_4 1.390(9) . ?
C1_4 C2_4 1.398(9) . ?
C1_4 P1_4 1.788(6) . ?
C2_4 C3_4 1.376(9) . ?
C3_4 C4_4 1.376(10) . ?
C4_4 C5_4 1.371(11) . ?
C5_4 C6_4 1.376(10) . ?
C7_4 C8_4 1.378(9) . ?
C7_4 C12_4 1.381(9) . ?
C7_4 P1_4 1.808(7) . ?
C8_4 C10_4 1.405(10) . ?
C9_4 C10_4 1.367(10) . ?
C9_4 C11_4 1.386(11) . ?
C11_4 C12_4 1.385(10) . ?
O1_5 P1_5 1.520(5) . ?
O2_5 P1_5 1.518(5) . ?
C1_5 C2_5 1.386(9) . ?
C1_5 C6_5 1.389(9) . ?
C1_5 P1_5 1.804(6) . ?
C2_5 C3_5 1.398(9) . ?
C3_5 C4_5 1.378(10) . ?
C4_5 C5_5 1.382(10) . ?
C5_5 C6_5 1.395(9) . ?
C7_5 C8_5 1.367(9) . ?
C7_5 C12_5 1.381(10) . ?
C7_5 P1_5 1.796(6) . ?
C8_5 C10_5 1.407(10) . ?
C9_5 C11_5 1.356(11) . ?
C9_5 C10_5 1.364(11) . ?
C11_5 C12_5 1.373(10) . ?
O1_6 P1_6 1.516(5) . ?
O2_6 P1_6 1.522(5) . ?
C1_6 C2_6 1.386(8) . ?
C1_6 C6_6 1.387(8) . ?
C1_6 P1_6 1.793(6) . ?
C2_6 C3_6 1.391(9) . ?
C3_6 C4_6 1.375(10) . ?
C4_6 C5_6 1.375(10) . ?
C5_6 C6_6 1.392(9) . ?
C7_6 C12_6 1.378(8) . ?
C7_6 C8_6 1.387(8) . ?
C7_6 P1_6 1.814(6) . ?
C8_6 C10_6 1.388(9) . ?
C9_6 C11_6 1.378(9) . ?
C9_6 C10_6 1.391(9) . ?
C11_6 C12_6 1.381(8) . ?
O1_7 P1_7 1.514(5) . ?
O2_7 P1_7 1.517(5) . ?
C1_7 C6_7 1.386(9) . ?
C1_7 C2_7 1.396(9) . ?
C1_7 P1_7 1.791(6) . ?
C2_7 C3_7 1.393(9) . ?
C3_7 C4_7 1.379(10) . ?
C4_7 C5_7 1.380(10) . ?
C5_7 C6_7 1.385(9) . ?
C7_7 C12_7 1.380(8) . ?
C7_7 C8_7 1.386(8) . ?
C7_7 P1_7 1.805(6) . ?
C8_7 C10_7 1.394(9) . ?
C9_7 C11_7 1.381(9) . ?
C9_7 C10_7 1.395(9) . ?
C11_7 C12_7 1.384(9) . ?
O1_8 P1_8 1.517(5) . ?
O2_8 P1_8 1.523(5) . ?
C1_8 C6_8 1.406(9) . ?
C1_8 C2_8 1.410(9) . ?
C1_8 P1_8 1.794(7) . ?
C2_8 C3_8 1.377(10) . ?
C3_8 C4_8 1.387(11) . ?
C4_8 C5_8 1.379(11) . ?
C5_8 C6_8 1.386(10) . ?
C7_8 C8_8 1.377(10) . ?
C7_8 C12_8 1.378(9) . ?
C7_8 P1_8 1.810(7) . ?
C8_8 C10_8 1.383(10) . ?
C9_8 C10_8 1.376(11) . ?
C9_8 C11_8 1.381(11) . ?
C11_8 C12_8 1.387(10) . ?
C1_10 C2_10 1.217(8) . ?
C2_10 C3_10 1.430(7) . ?
C3_10 C4_10 1.3900 . ?
C3_10 C8_10 1.3900 . ?
C4_10 C5_10 1.3900 . ?
C5_10 C6_10 1.3900 . ?
C6_10 C7_10 1.3900 . ?
C7_10 C8_10 1.3900 . ?
C1_9 C2_9 1.225(9) . ?
C2_9 C3_9 1.422(9) . ?
C3_9 C8_9 1.383(9) . ?
C3_9 C4_9 1.387(9) . ?
C4_9 C5_9 1.372(10) . ?
C5_9 C6_9 1.372(11) . ?
C6_9 C7_9 1.372(11) . ?
C7_9 C8_9 1.397(10) . ?
C1_11 C2_11 1.214(8) . ?
C2_11 C3_11 1.441(8) . ?
C3_11 C4_11 1.381(9) . ?
C3_11 C8_11 1.384(9) . ?
C4_11 C5_11 1.396(10) . ?
C5_11 C6_11 1.372(11) . ?
C6_11 C7_11 1.381(11) . ?
C7_11 C8_11 1.398(9) . ?
C1_12 C2_12 1.223(9) . ?
C2_12 C3_12 1.450(8) . ?
C3_12 C4_12 1.373(9) . ?
C3_12 C8_12 1.395(9) . ?
C4_12 C5_12 1.378(9) . ?
C5_12 C6_12 1.359(11) . ?
C6_12 C7_12 1.376(11) . ?
C7_12 C8_12 1.393(9) . ?
C1_13 C2_13 1.214(8) . ?
C2_13 C3_13 1.433(8) . ?
C3_13 C4_13 1.381(8) . ?
C3_13 C8_13 1.391(8) . ?
C4_13 C5_13 1.386(9) . ?
C5_13 C6_13 1.377(10) . ?
C6_13 C7_13 1.366(9) . ?
C7_13 C8_13 1.395(9) . ?
C1_14 C2_14 1.235(8) . ?
C2_14 C3_14 1.447(8) . ?
C3_14 C8_14 1.383(8) . ?
C3_14 C4_14 1.385(9) . ?
C4_14 C5_14 1.379(9) . ?
C5_14 C6_14 1.364(10) . ?
C6_14 C7_14 1.381(10) . ?
C7_14 C8_14 1.391(9) . ?
C1_15 C2_15 1.211(8) . ?
C2_15 C3_15 1.439(8) . ?
C3_15 C4_15 1.385(9) . ?
C3_15 C8_15 1.402(10) . ?
C4_15 C5_15 1.390(10) . ?
C5_15 C6_15 1.376(12) . ?
C6_15 C7_15 1.379(11) . ?
C7_15 C8_15 1.379(10) . ?
B1_16 F3_16 1.338(11) . ?
B1_16 F4_16 1.351(10) . ?
B1_16 F1_16 1.355(10) . ?
B1_16 F2_16 1.358(11) . ?
C1_20 O1_20 1.435(12) . ?
C2_20 O2_20 1.405(19) . ?
C3_20 O3_20 1.374(14) . ?
C4_20 O4_20 1.384(16) . ?
C5_20 O5_20 1.445(15) . ?
C6_20 O6_20 1.339(18) . ?
B1_17 F3_17 1.336(13) . ?
B1_17 F2_17 1.339(13) . ?
B1_17 F4_17 1.340(13) . ?
B1_17 F1_17 1.357(13) . ?
B1_18 F1_18 1.342(14) . ?
B1_18 F4_18 1.344(13) . ?
B1_18 F3_18 1.344(13) . ?
B1_18 F2_18 1.349(13) . ?
